data_4002709
loop_
_publ_author_name
'Yu, Hongwei'
'Young, Joshua'
'Wu, Hongping'
'Zhang, Weiguo'
'Rondinelli, James M.'
'Halasyamani, P. Shiv'

_publ_section_title
;
 M4Mg4(P2O7)3 (M = K, Rb): Structural Engineering of Pyrophosphates for
 Nonlinear Optical Applications
;
_journal_issue 4
_journal_name_full 'Chemistry of Materials'
_journal_page_first 1845
_journal_paper_doi 10.1021/acs.chemmater.7b00167
_journal_volume 29
_journal_year 2017
_chemical_formula_sum 'Mg4 O21 P6 Rb4'
_chemical_formula_weight 960.94
_chemical_name_systematic
; 
 ? 
;
_space_group_IT_number 38
_symmetry_cell_setting orthorhombic
_symmetry_space_group_name_Hall 'A 2 -2'
_symmetry_space_group_name_H-M 'A m m 2'
_atom_sites_solution_primary direct
_atom_sites_solution_secondary difmap
_audit_creation_method SHELXL-97
_cell_angle_alpha 90.00
_cell_angle_beta 90.00
_cell_angle_gamma 90.00
_cell_formula_units_Z 2
_cell_length_a 5.2878(3)
_cell_length_b 21.1901(12)
_cell_length_c 9.6973(5)
_cell_measurement_reflns_used 2476
_cell_measurement_temperature 293(2)
_cell_measurement_theta_max 27.52
_cell_measurement_theta_min 2.31
_cell_volume 1086.57(10)
_computing_structure_refinement 'SHELXL-97 (Sheldrick, 1997)'
_computing_structure_solution 'SHELXS-97 (Sheldrick, 1990)'
_diffrn_ambient_temperature 293(2)
_diffrn_measured_fraction_theta_full 1.000
_diffrn_measured_fraction_theta_max 1.000
_diffrn_measurement_device_type 'CCD area detector'
_diffrn_radiation_monochromator graphite
_diffrn_radiation_source 'fine-focus sealed tube'
_diffrn_radiation_type MoK\a
_diffrn_radiation_wavelength 0.71073
_diffrn_reflns_av_R_equivalents 0.0198
_diffrn_reflns_av_sigmaI/netI 0.0286
_diffrn_reflns_limit_h_max 6
_diffrn_reflns_limit_h_min -6
_diffrn_reflns_limit_k_max 27
_diffrn_reflns_limit_k_min -26
_diffrn_reflns_limit_l_max 12
_diffrn_reflns_limit_l_min -6
_diffrn_reflns_number 3351
_diffrn_reflns_theta_full 27.55
_diffrn_reflns_theta_max 27.55
_diffrn_reflns_theta_min 1.92
_exptl_absorpt_coefficient_mu 9.609
_exptl_absorpt_correction_T_max 0.7456
_exptl_absorpt_correction_T_min 0.6308
_exptl_absorpt_correction_type numerical
_exptl_crystal_colour colorless
_exptl_crystal_density_diffrn 2.937
_exptl_crystal_density_method 'not measured'
_exptl_crystal_description Block
_exptl_crystal_F_000 908
_exptl_crystal_size_max 0.116
_exptl_crystal_size_mid 0.089
_exptl_crystal_size_min 0.06
_refine_diff_density_max 0.662
_refine_diff_density_min -0.685
_refine_diff_density_rms 0.087
_refine_ls_abs_structure_details 'Flack H D (1983), Acta Cryst. A39, 876-881'
_refine_ls_abs_structure_Flack 0.054(12)
_refine_ls_extinction_method none
_refine_ls_goodness_of_fit_ref 1.101
_refine_ls_matrix_type full
_refine_ls_number_parameters 116
_refine_ls_number_reflns 988
_refine_ls_number_restraints 1
_refine_ls_restrained_S_all 1.101
_refine_ls_R_factor_all 0.0179
_refine_ls_R_factor_gt 0.0174
_refine_ls_shift/su_max 0.000
_refine_ls_shift/su_mean 0.000
_refine_ls_structure_factor_coef Fsqd
_refine_ls_weighting_details 'calc w=1/[\s^2^(Fo^2^)+(0.0035P)^2^+2.0997P] where P=(Fo^2^+2Fc^2^)/3'
_refine_ls_weighting_scheme calc
_refine_ls_wR_factor_gt 0.0398
_refine_ls_wR_factor_ref 0.0400
_reflns_number_gt 970
_reflns_number_total 988
_reflns_threshold_expression >2sigma(I)
_cod_data_source_file cm7b00167_si_003.cif
_cod_data_source_block rmp_fulldata_0m
_cod_depositor_comments
;
The following automatic conversions were performed:

'_symmetry_cell_setting' value 'Orthorhombic' changed to
'orthorhombic' according to
/usr/data/users/saulius/crontab/automatic-downloads/rss-feeds/ACS/lib/dictionaries/cif_core.dic
dictionary named 'cif_core.dic' version 2.4.2 from 2011-04-26.

Automatic conversion script
Id: cif_fix_values 4268 2015-11-12 08:31:59Z antanas 

 Adding full bibliography for 4002709.cif.
;
_cod_original_sg_symbol_H-M 'Amm2 '
_cod_database_code 4002709

loop_
_symmetry_equiv_pos_as_xyz
'x, y, z'
'-x, -y, z'
'-x, y, z'
'x, -y, z'
'x, y+1/2, z+1/2'
'-x, -y+1/2, z+1/2'
'-x, y+1/2, z+1/2'
'x, -y+1/2, z+1/2'

loop_
_atom_site_label
_atom_site_type_symbol
_atom_site_fract_x
_atom_site_fract_y
_atom_site_fract_z
_atom_site_U_iso_or_equiv
_atom_site_adp_type
_atom_site_occupancy
_atom_site_symmetry_multiplicity
_atom_site_calc_flag
_atom_site_refinement_flags
Rb1 Rb 1.0000 1.0000 0.90195(7) 0.01958(16) Uani 1 4 d S
Rb2 Rb 0.5000 0.73876(2) 0.57509(6) 0.02160(12) Uani 1 2 d S
Rb3 Rb 0.5000 1.0000 0.48479(8) 0.02337(17) Uani 1 4 d S
P1 P 1.0000 0.89211(6) 0.60802(13) 0.0101(2) Uani 1 2 d S
P2 P 1.0000 0.78460(5) 0.77900(14) 0.0093(2) Uani 1 2 d S
P3 P 0.4573(5) 0.93027(7) 1.12093(16) 0.0095(8) Uani 0.50 1 d P
Mg1 Mg 0.5000 0.87608(7) 0.80168(17) 0.0090(3) Uani 1 2 d S
Mg2 Mg 1.0000 0.62552(8) 0.7689(2) 0.0264(4) Uani 1 2 d S
O1 O 1.0000 0.81525(14) 0.6232(3) 0.0126(7) Uani 1 2 d S
O2 O 0.7626(5) 0.91541(11) 0.6773(3) 0.0222(6) Uani 1 1 d .
O3 O 1.0000 0.71466(17) 0.7479(4) 0.0276(9) Uani 1 2 d S
O4 O 0.2403(5) 0.80678(12) 0.8445(3) 0.0261(7) Uani 1 1 d .
O5 O 1.0000 0.90436(18) 0.4546(4) 0.0216(9) Uani 1 2 d S
O6 O 0.5000 0.92622(17) 0.9683(4) 0.0205(8) Uani 1 2 d S
O7 O 0.5445(16) 1.0000 1.1694(6) 0.008(2) Uani 0.50 2 d SP
O8 O 0.1782(9) 0.9234(2) 1.1528(5) 0.0163(10) Uani 0.50 1 d P
O9 O 0.3859(9) 0.8870(2) 1.2072(5) 0.0183(10) Uani 0.50 1 d P

loop_
_atom_site_aniso_label
_atom_site_aniso_U_11
_atom_site_aniso_U_22
_atom_site_aniso_U_33
_atom_site_aniso_U_23
_atom_site_aniso_U_13
_atom_site_aniso_U_12
Rb1 0.0235(4) 0.0196(3) 0.0157(4) 0.000 0.000 0.000
Rb2 0.0173(2) 0.0283(3) 0.0192(2) -0.0109(2) 0.000 0.000
Rb3 0.0355(4) 0.0196(4) 0.0149(3) 0.000 0.000 0.000
P1 0.0113(6) 0.0115(5) 0.0075(5) 0.0016(4) 0.000 0.000
P2 0.0077(5) 0.0075(5) 0.0126(6) 0.0006(5) 0.000 0.000
P3 0.010(2) 0.0084(6) 0.0098(6) 0.0010(5) 0.0002(6) -0.0001(6)
Mg1 0.0091(7) 0.0095(7) 0.0083(8) -0.0010(6) 0.000 0.000
Mg2 0.0637(13) 0.0075(8) 0.0081(8) -0.0005(7) 0.000 0.000
O1 0.0171(17) 0.0102(14) 0.0106(16) -0.0015(12) 0.000 0.000
O2 0.0224(13) 0.0165(10) 0.0277(15) 0.0082(11) 0.0157(12) 0.0038(11)
O3 0.047(3) 0.0105(17) 0.025(2) 0.0022(15) 0.000 0.000
O4 0.0201(13) 0.0324(15) 0.0258(15) 0.0186(12) -0.0137(12) -0.0156(12)
O5 0.038(2) 0.022(2) 0.0056(17) 0.0032(14) 0.000 0.000
O6 0.033(2) 0.0143(18) 0.0139(19) -0.0056(14) 0.000 0.000
O7 0.002(8) 0.011(2) 0.010(3) 0.000 -0.002(2) 0.000
O8 0.012(2) 0.017(2) 0.020(3) 0.006(2) 0.0039(19) -0.0013(17)
O9 0.017(2) 0.012(2) 0.026(3) 0.008(2) 0.002(2) -0.003(2)

loop_
_atom_type_symbol
_atom_type_description
_atom_type_scat_dispersion_real
_atom_type_scat_dispersion_imag
_atom_type_scat_source
Mg Mg 0.0486 0.0363 'International Tables Vol C Tables 4.2.6.8 and 6.1.1.4'
O O 0.0106 0.0060 'International Tables Vol C Tables 4.2.6.8 and 6.1.1.4'
P P 0.1023 0.0942 'International Tables Vol C Tables 4.2.6.8 and 6.1.1.4'
Rb Rb -0.9393 2.9676 'International Tables Vol C Tables 4.2.6.8 and 6.1.1.4'

loop_
_geom_angle_atom_site_label_1
_geom_angle_atom_site_label_2
_geom_angle_atom_site_label_3
_geom_angle
_geom_angle_site_symmetry_1
_geom_angle_site_symmetry_3
O8 Rb1 O8 35.71(18) 1_655 3_655
O8 Rb1 O8 63.79(17) 1_655 4_675
O8 Rb1 O8 75.31(18) 3_655 4_675
O8 Rb1 O8 75.31(18) 1_655 2_675
O8 Rb1 O8 63.79(17) 3_655 2_675
O8 Rb1 O8 35.71(18) 4_675 2_675
O8 Rb1 O2 171.86(10) 1_655 4_575
O8 Rb1 O2 137.79(10) 3_655 4_575
O8 Rb1 O2 112.12(10) 4_675 4_575
O8 Rb1 O2 97.31(10) 2_675 4_575
O8 Rb1 O2 137.79(10) 1_655 2_775
O8 Rb1 O2 171.86(10) 3_655 2_775
O8 Rb1 O2 97.31(10) 4_675 2_775
O8 Rb1 O2 112.12(10) 2_675 2_775
O2 Rb1 O2 47.98(9) 4_575 2_775
O8 Rb1 O2 112.12(10) 1_655 .
O8 Rb1 O2 97.31(10) 3_655 .
O8 Rb1 O2 171.86(10) 4_675 .
O8 Rb1 O2 137.79(10) 2_675 .
O2 Rb1 O2 70.97(9) 4_575 .
O2 Rb1 O2 90.25(9) 2_775 .
O8 Rb1 O2 97.31(10) 1_655 3_755
O8 Rb1 O2 112.12(10) 3_655 3_755
O8 Rb1 O2 137.79(10) 4_675 3_755
O8 Rb1 O2 171.86(10) 2_675 3_755
O2 Rb1 O2 90.25(9) 4_575 3_755
O2 Rb1 O2 70.97(9) 2_775 3_755
O2 Rb1 O2 47.98(9) . 3_755
O8 Rb1 O6 46.85(11) 1_655 1_655
O8 Rb1 O6 80.37(11) 3_655 1_655
O8 Rb1 O6 80.94(11) 4_675 1_655
O8 Rb1 O6 111.04(11) 2_675 1_655
O2 Rb1 O6 140.93(8) 4_575 1_655
O2 Rb1 O6 95.24(8) 2_775 1_655
O2 Rb1 O6 101.42(8) . 1_655
O2 Rb1 O6 60.86(8) 3_755 1_655
O8 Rb1 O6 80.37(11) 1_655 .
O8 Rb1 O6 46.85(11) 3_655 .
O8 Rb1 O6 111.04(11) 4_675 .
O8 Rb1 O6 80.94(11) 2_675 .
O2 Rb1 O6 95.24(8) 4_575 .
O2 Rb1 O6 140.93(8) 2_775 .
O2 Rb1 O6 60.86(8) . .
O2 Rb1 O6 101.42(8) 3_755 .
O6 Rb1 O6 114.80(12) 1_655 .
O8 Rb1 O6 80.94(11) 1_655 2_775
O8 Rb1 O6 111.04(11) 3_655 2_775
O8 Rb1 O6 46.85(11) 4_675 2_775
O8 Rb1 O6 80.36(11) 2_675 2_775
O2 Rb1 O6 101.42(8) 4_575 2_775
O2 Rb1 O6 60.86(8) 2_775 2_775
O2 Rb1 O6 140.93(8) . 2_775
O2 Rb1 O6 95.25(8) 3_755 2_775
O6 Rb1 O6 59.76(11) 1_655 2_775
O6 Rb1 O6 156.32(14) . 2_775
O8 Rb1 O6 111.04(11) 1_655 2_675
O8 Rb1 O6 80.94(11) 3_655 2_675
O8 Rb1 O6 80.36(11) 4_675 2_675
O8 Rb1 O6 46.85(11) 2_675 2_675
O2 Rb1 O6 60.86(8) 4_575 2_675
O2 Rb1 O6 101.43(8) 2_775 2_675
O2 Rb1 O6 95.24(8) . 2_675
O2 Rb1 O6 140.93(8) 3_755 2_675
O6 Rb1 O6 156.32(14) 1_655 2_675
O6 Rb1 O6 59.76(11) . 2_675
O6 Rb1 O6 114.80(12) 2_775 2_675
O4 Rb2 O4 58.83(11) 6_664 8_564
O4 Rb2 O9 97.64(11) 6_664 8_564
O4 Rb2 O9 86.36(12) 8_564 8_564
O4 Rb2 O9 86.36(12) 6_664 6_664
O4 Rb2 O9 97.64(11) 8_564 6_664
O9 Rb2 O9 23.08(19) 8_564 6_664
O4 Rb2 O1 135.35(9) 6_664 1_455
O4 Rb2 O1 83.30(7) 8_564 1_455
O9 Rb2 O1 102.98(11) 8_564 1_455
O9 Rb2 O1 124.18(11) 6_664 1_455
O4 Rb2 O1 83.30(7) 6_664 .
O4 Rb2 O1 135.35(9) 8_564 .
O9 Rb2 O1 124.18(11) 8_564 .
O9 Rb2 O1 102.98(11) 6_664 .
O1 Rb2 O1 114.93(9) 1_455 .
O4 Rb2 O3 87.56(9) 6_664 .
O4 Rb2 O3 140.93(9) 8_564 .
O9 Rb2 O3 78.48(12) 8_564 .
O9 Rb2 O3 57.78(11) 6_664 .
O1 Rb2 O3 135.03(9) 1_455 .
O1 Rb2 O3 45.72(8) . .
O4 Rb2 O3 140.93(9) 6_664 1_455
O4 Rb2 O3 87.56(9) 8_564 1_455
O9 Rb2 O3 57.78(11) 8_564 1_455
O9 Rb2 O3 78.48(12) 6_664 1_455
O1 Rb2 O3 45.71(8) 1_455 1_455
O1 Rb2 O3 135.03(9) . 1_455
O3 Rb2 O3 112.95(13) . 1_455
O4 Rb2 O4 173.186(18) 6_664 .
O4 Rb2 O4 125.62(8) 8_564 .
O9 Rb2 O4 88.07(10) 8_564 .
O9 Rb2 O4 97.67(11) 6_664 .
O1 Rb2 O4 45.77(7) 1_455 .
O1 Rb2 O4 90.42(7) . .
O3 Rb2 O4 89.94(8) . .
O3 Rb2 O4 45.73(8) 1_455 .
O4 Rb2 O4 125.62(8) 6_664 3_655
O4 Rb2 O4 173.186(18) 8_564 3_655
O9 Rb2 O4 97.67(11) 8_564 3_655
O9 Rb2 O4 88.07(10) 6_664 3_655
O1 Rb2 O4 90.42(7) 1_455 3_655
O1 Rb2 O4 45.77(7) . 3_655
O3 Rb2 O4 45.73(8) . 3_655
O3 Rb2 O4 89.94(8) 1_455 3_655
O4 Rb2 O4 49.42(8) . 3_655
O4 Rb2 P2 100.35(6) 6_664 .
O4 Rb2 P2 159.11(6) 8_564 .
O9 Rb2 P2 99.15(10) 8_564 .
O9 Rb2 P2 81.47(9) 6_664 .
O1 Rb2 P2 114.60(6) 1_455 .
O1 Rb2 P2 28.47(6) . .
O3 Rb2 P2 26.03(7) . .
O3 Rb2 P2 112.48(7) 1_455 .
O4 Rb2 P2 74.95(5) . .
O4 Rb2 P2 25.57(4) 3_655 .
O4 Rb2 P2 159.11(6) 6_664 1_455
O4 Rb2 P2 100.35(6) 8_564 1_455
O9 Rb2 P2 81.47(9) 8_564 1_455
O9 Rb2 P2 99.15(10) 6_664 1_455
O1 Rb2 P2 28.47(6) 1_455 1_455
O1 Rb2 P2 114.60(6) . 1_455
O3 Rb2 P2 112.48(7) . 1_455
O3 Rb2 P2 26.03(7) 1_455 1_455
O4 Rb2 P2 25.57(4) . 1_455
O4 Rb2 P2 74.95(5) 3_655 1_455
P2 Rb2 P2 100.39(4) . 1_455
O2 Rb3 O2 56.43(10) 2_675 4_575
O2 Rb3 O2 101.07(11) 2_675 .
O2 Rb3 O2 75.23(11) 4_575 .
O2 Rb3 O2 75.23(11) 2_675 3_655
O2 Rb3 O2 101.07(11) 4_575 3_655
O2 Rb3 O2 56.43(10) . 3_655
O2 Rb3 O7 132.06(10) 2_675 1_554
O2 Rb3 O7 126.69(12) 4_575 1_554
O2 Rb3 O7 126.69(12) . 1_554
O2 Rb3 O7 132.06(11) 3_655 1_554
O2 Rb3 O7 126.69(12) 2_675 2_674
O2 Rb3 O7 132.06(11) 4_575 2_674
O2 Rb3 O7 132.06(10) . 2_674
O2 Rb3 O7 126.69(12) 3_655 2_674
O7 Rb3 O7 8.8(3) 1_554 2_674
O2 Rb3 O5 92.96(8) 2_675 1_455
O2 Rb3 O5 143.06(8) 4_575 1_455
O2 Rb3 O5 93.41(8) . 1_455
O2 Rb3 O5 46.52(8) 3_655 1_455
O7 Rb3 O5 88.47(14) 1_554 1_455
O7 Rb3 O5 81.50(14) 2_674 1_455
O2 Rb3 O5 93.41(8) 2_675 2_775
O2 Rb3 O5 46.52(8) 4_575 2_775
O2 Rb3 O5 92.97(8) . 2_775
O2 Rb3 O5 143.06(8) 3_655 2_775
O7 Rb3 O5 81.50(14) 1_554 2_775
O7 Rb3 O5 88.47(14) 2_674 2_775
O5 Rb3 O5 169.96(13) 1_455 2_775
O2 Rb3 O5 143.06(8) 2_675 .
O2 Rb3 O5 92.96(8) 4_575 .
O2 Rb3 O5 46.52(8) . .
O2 Rb3 O5 93.41(8) 3_655 .
O7 Rb3 O5 81.50(14) 1_554 .
O7 Rb3 O5 88.47(14) 2_674 .
O5 Rb3 O5 104.49(10) 1_455 .
O5 Rb3 O5 74.61(11) 2_775 .
O2 Rb3 O5 46.52(8) 2_675 2_675
O2 Rb3 O5 93.41(8) 4_575 2_675
O2 Rb3 O5 143.06(8) . 2_675
O2 Rb3 O5 92.97(8) 3_655 2_675
O7 Rb3 O5 88.47(14) 1_554 2_675
O7 Rb3 O5 81.50(14) 2_674 2_675
O5 Rb3 O5 74.60(11) 1_455 2_675
O5 Rb3 O5 104.49(10) 2_775 2_675
O5 Rb3 O5 169.96(13) . 2_675
O2 Rb3 P1 120.70(6) 2_675 .
O2 Rb3 P1 80.43(6) 4_575 .
O2 Rb3 P1 22.82(5) . .
O2 Rb3 P1 75.82(5) 3_655 .
O7 Rb3 P1 105.53(12) 1_554 .
O7 Rb3 P1 112.17(12) 2_674 .
O5 Rb3 P1 102.66(6) 1_455 .
O5 Rb3 P1 80.65(5) 2_775 .
O5 Rb3 P1 24.13(6) . .
O5 Rb3 P1 165.76(7) 2_675 .
O2 Rb3 P1 80.43(6) 2_675 1_455
O2 Rb3 P1 120.70(6) 4_575 1_455
O2 Rb3 P1 75.82(5) . 1_455
O2 Rb3 P1 22.82(5) 3_655 1_455
O7 Rb3 P1 112.17(12) 1_554 1_455
O7 Rb3 P1 105.53(12) 2_674 1_455
O5 Rb3 P1 24.13(6) 1_455 1_455
O5 Rb3 P1 165.76(7) 2_775 1_455
O5 Rb3 P1 102.66(6) . 1_455
O5 Rb3 P1 80.65(5) 2_675 1_455
P1 Rb3 P1 91.41(3) . 1_455
O2 P1 O2 112.8(2) 3_755 .
O2 P1 O5 112.50(14) 3_755 .
O2 P1 O5 112.50(14) . .
O2 P1 O1 106.62(11) 3_755 .
O2 P1 O1 106.62(12) . .
O5 P1 O1 105.1(2) . .
O2 P1 Rb1 56.46(12) 3_755 .
O2 P1 Rb1 56.46(12) . .
O5 P1 Rb1 131.37(16) . .
O1 P1 Rb1 123.56(13) . .
O2 P1 Rb3 49.09(11) 3_755 1_655
O2 P1 Rb3 122.53(11) . 1_655
O5 P1 Rb3 64.84(10) . 1_655
O1 P1 Rb3 130.20(5) . 1_655
Rb1 P1 Rb3 82.25(2) . 1_655
O2 P1 Rb3 122.53(10) 3_755 .
O2 P1 Rb3 49.09(11) . .
O5 P1 Rb3 64.84(10) . .
O1 P1 Rb3 130.21(5) . .
Rb1 P1 Rb3 82.25(2) . .
Rb3 P1 Rb3 91.41(3) 1_655 .
O4 P2 O4 116.3(2) 1_655 3_655
O4 P2 O3 113.11(13) 1_655 .
O4 P2 O3 113.11(13) 3_655 .
O4 P2 O1 105.42(12) 1_655 .
O4 P2 O1 105.42(12) 3_655 .
O3 P2 O1 101.7(2) . .
O4 P2 Rb2 71.34(12) 1_655 1_655
O4 P2 Rb2 170.05(12) 3_655 1_655
O3 P2 Rb2 66.97(9) . 1_655
O1 P2 Rb2 65.39(6) . 1_655
O4 P2 Rb2 170.05(13) 1_655 .
O4 P2 Rb2 71.34(12) 3_655 .
O3 P2 Rb2 66.97(9) . .
O1 P2 Rb2 65.39(6) . .
Rb2 P2 Rb2 100.39(4) 1_655 .
O4 P2 Rb2 32.76(10) 1_655 6_765
O4 P2 Rb2 107.48(12) 3_655 6_765
O3 P2 Rb2 91.28(13) . 6_765
O1 P2 Rb2 136.07(3) . 6_765
Rb2 P2 Rb2 82.389(9) 1_655 6_765
Rb2 P2 Rb2 154.17(4) . 6_765
O4 P2 Rb2 107.48(12) 1_655 6_665
O4 P2 Rb2 32.76(10) 3_655 6_665
O3 P2 Rb2 91.28(13) . 6_665
O1 P2 Rb2 136.07(3) . 6_665
Rb2 P2 Rb2 154.17(4) 1_655 6_665
Rb2 P2 Rb2 82.388(9) . 6_665
Rb2 P2 Rb2 84.44(3) 6_765 6_665
P3 P3 O9 106.9(3) 3_655 .
P3 P3 O9 56.2(2) 3_655 3_655
O9 P3 O9 50.7(4) . 3_655
P3 P3 O6 81.33(11) 3_655 .
O9 P3 O6 129.8(3) . .
O9 P3 O6 115.7(3) 3_655 .
P3 P3 O8 166.94(19) 3_655 .
O9 P3 O8 61.1(3) . .
O9 P3 O8 111.6(3) 3_655 .
O6 P3 O8 110.1(2) . .
P3 P3 O7 90.3(3) 3_655 2_675
O9 P3 O7 118.5(3) . 2_675
O9 P3 O7 114.8(3) 3_655 2_675
O6 P3 O7 110.8(3) . 2_675
O8 P3 O7 91.4(4) . 2_675
P3 P3 O7 73.4(3) 3_655 .
O9 P3 O7 122.8(3) . .
O9 P3 O7 103.9(3) 3_655 .
O6 P3 O7 107.2(3) . .
O8 P3 O7 107.8(4) . .
O7 P3 O7 16.9(6) 2_675 .
P3 P3 O8 10.07(15) 3_655 3_655
O9 P3 O8 97.6(3) . 3_655
O9 P3 O8 47.0(2) 3_655 3_655
O6 P3 O8 90.2(2) . 3_655
O8 P3 O8 156.9(3) . 3_655
O7 P3 O8 91.7(4) 2_675 3_655
O7 P3 O8 75.0(3) . 3_655
P3 P3 Mg2 142.44(5) 3_655 6_665
O9 P3 Mg2 36.1(2) . 6_665
O9 P3 Mg2 86.5(2) 3_655 6_665
O6 P3 Mg2 124.17(14) . 6_665
O8 P3 Mg2 25.08(18) . 6_665
O7 P3 Mg2 102.8(3) 2_675 6_665
O7 P3 Mg2 116.3(3) . 6_665
O8 P3 Mg2 132.63(15) 3_655 6_665
P3 P3 Rb1 133.07(4) 3_655 1_455
O9 P3 Rb1 118.9(3) . 1_455
O9 P3 Rb1 166.3(2) 3_655 1_455
O6 P3 Rb1 62.29(11) . 1_455
O8 P3 Rb1 59.84(19) . 1_455
O7 P3 Rb1 77.3(3) 2_675 1_455
O7 P3 Rb1 89.3(3) . 1_455
O8 P3 Rb1 142.96(16) 3_655 1_455
Mg2 P3 Rb1 84.41(7) 6_665 1_455
P3 P3 Rb2 86.42(4) 3_655 6_665
O9 P3 Rb2 52.9(2) . 6_665
O9 P3 Rb2 54.9(2) 3_655 6_665
O6 P3 Rb2 79.20(15) . 6_665
O8 P3 Rb2 89.45(18) . 6_665
O7 P3 Rb2 168.9(2) 2_675 6_665
O7 P3 Rb2 157.3(3) . 6_665
O8 P3 Rb2 83.34(14) 3_655 6_665
Mg2 P3 Rb2 73.95(5) 6_665 6_665
Rb1 P3 Rb2 112.47(5) 1_455 6_665
P3 P3 Rb3 86.62(4) 3_655 1_556
O9 P3 Rb3 72.3(2) . 1_556
O9 P3 Rb3 71.8(2) 3_655 1_556
O6 P3 Rb3 157.21(16) . 1_556
O8 P3 Rb3 84.6(2) . 1_556
O7 P3 Rb3 49.7(2) 2_675 1_556
O7 P3 Rb3 50.5(2) . 1_556
O8 P3 Rb3 79.93(15) 3_655 1_556
Mg2 P3 Rb3 76.29(5) 6_665 1_556
Rb1 P3 Rb3 115.57(5) 1_455 1_556
Rb2 P3 Rb3 119.43(4) 6_665 1_556
O6 Mg1 O2 105.82(13) . 3_655
O6 Mg1 O2 105.82(13) . .
O2 Mg1 O2 86.88(18) 3_655 .
O6 Mg1 O4 102.94(14) . 3_655
O2 Mg1 O4 151.16(15) 3_655 3_655
O2 Mg1 O4 87.49(10) . 3_655
O6 Mg1 O4 102.94(14) . .
O2 Mg1 O4 87.49(10) 3_655 .
O2 Mg1 O4 151.16(15) . .
O4 Mg1 O4 83.96(16) 3_655 .
O6 Mg1 Rb2 75.87(12) . 6_665
O2 Mg1 Rb2 135.99(8) 3_655 6_665
O2 Mg1 Rb2 135.99(8) . 6_665
O4 Mg1 Rb2 50.75(8) 3_655 6_665
O4 Mg1 Rb2 50.75(8) . 6_665
O6 Mg1 Rb2 160.38(13) . .
O2 Mg1 Rb2 88.24(9) 3_655 .
O2 Mg1 Rb2 88.24(9) . .
O4 Mg1 Rb2 63.32(10) 3_655 .
O4 Mg1 Rb2 63.32(10) . .
Rb2 Mg1 Rb2 84.51(3) 6_665 .
O6 Mg1 Rb1 54.16(7) . 1_455
O2 Mg1 Rb1 52.95(9) 3_655 1_455
O2 Mg1 Rb1 109.97(9) . 1_455
O4 Mg1 Rb1 153.62(11) 3_655 1_455
O4 Mg1 Rb1 88.71(8) . 1_455
Rb2 Mg1 Rb1 105.96(4) 6_665 1_455
Rb2 Mg1 Rb1 134.13(2) . 1_455
O6 Mg1 Rb1 54.16(7) . .
O2 Mg1 Rb1 109.97(9) 3_655 .
O2 Mg1 Rb1 52.95(9) . .
O4 Mg1 Rb1 88.71(9) 3_655 .
O4 Mg1 Rb1 153.62(11) . .
Rb2 Mg1 Rb1 105.97(4) 6_665 .
Rb2 Mg1 Rb1 134.13(2) . .
Rb1 Mg1 Rb1 86.71(3) 1_455 .
O6 Mg1 Rb3 106.16(13) . .
O2 Mg1 Rb3 43.76(8) 3_655 .
O2 Mg1 Rb3 43.75(8) . .
O4 Mg1 Rb3 128.21(8) 3_655 .
O4 Mg1 Rb3 128.21(8) . .
Rb2 Mg1 Rb3 177.97(5) 6_665 .
Rb2 Mg1 Rb3 93.46(4) . .
Rb1 Mg1 Rb3 75.46(3) 1_455 .
Rb1 Mg1 Rb3 75.46(3) . .
O8 Mg2 O8 63.3(3) 8_664 6_664
O8 Mg2 O3 120.4(2) 8_664 .
O8 Mg2 O3 120.4(2) 6_664 .
O8 Mg2 O5 113.56(19) 8_664 6_765
O8 Mg2 O5 113.56(19) 6_664 6_765
O3 Mg2 O5 115.5(2) . 6_765
O8 Mg2 O9 104.7(2) 8_664 6_664
O8 Mg2 O9 41.79(19) 6_664 6_664
O3 Mg2 O9 95.33(14) . 6_664
O5 Mg2 O9 102.86(16) 6_765 6_664
O8 Mg2 O9 41.79(19) 8_664 8_664
O8 Mg2 O9 104.7(2) 6_664 8_664
O3 Mg2 O9 95.33(14) . 8_664
O5 Mg2 O9 102.86(15) 6_765 8_664
O9 Mg2 O9 144.4(3) 6_664 8_664
O8 Mg2 P3 20.94(15) 8_664 8_664
O8 Mg2 P3 84.12(17) 6_664 8_664
O3 Mg2 P3 109.56(9) . 8_664
O5 Mg2 P3 108.38(8) 6_765 8_664
O9 Mg2 P3 125.14(16) 6_664 8_664
O9 Mg2 P3 20.91(13) 8_664 8_664
O8 Mg2 P3 84.12(17) 8_664 6_664
O8 Mg2 P3 20.94(15) 6_664 6_664
O3 Mg2 P3 109.56(9) . 6_664
O5 Mg2 P3 108.38(8) 6_765 6_664
O9 Mg2 P3 20.90(13) 6_664 6_664
O9 Mg2 P3 125.14(16) 8_664 6_664
P3 Mg2 P3 104.89(9) 8_664 6_664
O8 Mg2 Rb2 113.25(17) 8_664 .
O8 Mg2 Rb2 72.99(15) 6_664 .
O3 Mg2 Rb2 50.11(7) . .
O5 Mg2 Rb2 129.54(7) 6_765 .
O9 Mg2 Rb2 47.11(13) 6_664 .
O9 Mg2 Rb2 124.56(16) 8_664 .
P3 Mg2 Rb2 122.06(6) 8_664 .
P3 Mg2 Rb2 59.46(4) 6_664 .
O8 Mg2 Rb2 72.99(15) 8_664 1_655
O8 Mg2 Rb2 113.25(17) 6_664 1_655
O3 Mg2 Rb2 50.11(7) . 1_655
O5 Mg2 Rb2 129.54(8) 6_765 1_655
O9 Mg2 Rb2 124.56(16) 6_664 1_655
O9 Mg2 Rb2 47.11(13) 8_664 1_655
P3 Mg2 Rb2 59.47(4) 8_664 1_655
P3 Mg2 Rb2 122.06(6) 6_664 1_655
Rb2 Mg2 Rb2 81.88(3) . 1_655
O8 Mg2 Rb3 68.00(16) 8_664 5_645
O8 Mg2 Rb3 105.73(16) 6_664 5_645
O3 Mg2 Rb3 131.91(9) . 5_645
O5 Mg2 Rb3 48.30(7) 6_765 5_645
O9 Mg2 Rb3 130.23(15) 6_664 5_645
O9 Mg2 Rb3 58.23(14) 8_664 5_645
P3 Mg2 Rb3 60.09(4) 8_664 5_645
P3 Mg2 Rb3 118.51(6) 6_664 5_645
Rb2 Mg2 Rb3 177.05(3) . 5_645
Rb2 Mg2 Rb3 101.069(8) 1_655 5_645
O8 Mg2 Rb3 105.73(16) 8_664 5_545
O8 Mg2 Rb3 68.00(16) 6_664 5_545
O3 Mg2 Rb3 131.91(9) . 5_545
O5 Mg2 Rb3 48.30(7) 6_765 5_545
O9 Mg2 Rb3 58.23(14) 6_664 5_545
O9 Mg2 Rb3 130.23(15) 8_664 5_545
P3 Mg2 Rb3 118.51(6) 8_664 5_545
P3 Mg2 Rb3 60.09(4) 6_664 5_545
Rb2 Mg2 Rb3 101.068(7) . 5_545
Rb2 Mg2 Rb3 177.05(3) 1_655 5_545
Rb3 Mg2 Rb3 75.99(3) 5_645 5_545
P1 O1 P2 118.4(2) . .
P1 O1 Rb2 120.08(6) . 1_655
P2 O1 Rb2 86.14(8) . 1_655
P1 O1 Rb2 120.09(6) . .
P2 O1 Rb2 86.14(8) . .
Rb2 O1 Rb2 114.93(9) 1_655 .
P1 O2 Mg1 134.74(15) . .
P1 O2 Rb3 108.09(14) . .
Mg1 O2 Rb3 107.85(11) . .
P1 O2 Rb1 99.55(14) . .
Mg1 O2 Rb1 95.60(11) . .
Rb3 O2 Rb1 106.64(7) . .
P2 O3 Mg2 162.3(3) . .
P2 O3 Rb2 87.00(11) . 1_655
Mg2 O3 Rb2 102.53(10) . 1_655
P2 O3 Rb2 87.00(11) . .
Mg2 O3 Rb2 102.52(10) . .
Rb2 O3 Rb2 112.95(13) 1_655 .
P2 O4 Mg1 134.98(17) 1_455 .
P2 O4 Rb2 130.40(14) 1_455 6_665
Mg1 O4 Rb2 94.60(9) . 6_665
P2 O4 Rb2 83.08(13) 1_455 .
Mg1 O4 Rb2 82.73(10) . .
Rb2 O4 Rb2 106.23(8) 6_665 .
P1 O5 Mg2 150.7(3) . 6_764
P1 O5 Rb3 91.03(12) . 1_655
Mg2 O5 Rb3 106.47(10) 6_764 1_655
P1 O5 Rb3 91.03(12) . .
Mg2 O5 Rb3 106.47(10) 6_764 .
Rb3 O5 Rb3 104.49(10) 1_655 .
P3 O6 P3 17.3(2) . 3_655
P3 O6 Mg1 148.9(2) . .
P3 O6 Mg1 148.9(2) 3_655 .
P3 O6 Rb1 92.69(13) . 1_455
P3 O6 Rb1 107.51(15) 3_655 1_455
Mg1 O6 Rb1 95.87(10) . 1_455
P3 O6 Rb1 107.51(15) . .
P3 O6 Rb1 92.69(13) 3_655 .
Mg1 O6 Rb1 95.87(10) . .
Rb1 O6 Rb1 114.80(12) 1_455 .
O7 O7 P3 89.7(3) 2_675 3_655
O7 O7 P3 89.7(3) 2_675 2_675
P3 O7 P3 144.7(4) 3_655 2_675
O7 O7 P3 73.4(3) 2_675 .
P3 O7 P3 16.2(2) 3_655 .
P3 O7 P3 141.3(4) 2_675 .
O7 O7 P3 73.4(3) 2_675 4_575
P3 O7 P3 141.3(4) 3_655 4_575
P3 O7 P3 16.2(2) 2_675 4_575
P3 O7 P3 131.9(5) . 4_575
O7 O7 Rb3 85.60(15) 2_675 1_556
P3 O7 Rb3 107.6(2) 3_655 1_556
P3 O7 Rb3 107.6(2) 2_675 1_556
P3 O7 Rb3 105.6(2) . 1_556
P3 O7 Rb3 105.6(2) 4_575 1_556
O7 O7 Rb1 132.88(12) 2_675 .
P3 O7 Rb1 77.4(3) 3_655 .
P3 O7 Rb1 77.4(3) 2_675 .
P3 O7 Rb1 88.9(3) . .
P3 O7 Rb1 88.9(3) 4_575 .
Rb3 O7 Rb1 141.5(3) 1_556 .
O9 O8 P3 52.0(2) . .
O9 O8 Mg2 82.1(3) . 6_665
P3 O8 Mg2 134.0(3) . 6_665
O9 O8 P3 49.3(2) . 3_655
P3 O8 P3 2.99(6) . 3_655
Mg2 O8 P3 131.2(3) 6_665 3_655
O9 O8 Rb1 143.7(3) . 1_455
P3 O8 Rb1 94.9(2) . 1_455
Mg2 O8 Rb1 129.8(2) 6_665 1_455
P3 O8 Rb1 97.89(17) 3_655 1_455
O9 O9 P3 73.1(3) 3_655 .
O9 O9 O8 139.6(3) 3_655 .
P3 O9 O8 66.9(3) . .
O9 O9 P3 56.2(2) 3_655 3_655
P3 O9 P3 16.8(2) . 3_655
O8 O9 P3 83.7(3) . 3_655
O9 O9 Mg2 162.22(15) 3_655 6_665
P3 O9 Mg2 123.0(3) . 6_665
O8 O9 Mg2 56.1(3) . 6_665
P3 O9 Mg2 139.6(3) 3_655 6_665
O9 O9 Rb2 78.46(9) 3_655 6_665
P3 O9 Rb2 107.0(3) . 6_665
O8 O9 Rb2 118.0(3) . 6_665
P3 O9 Rb2 101.2(2) 3_655 6_665
Mg2 O9 Rb2 101.54(17) 6_665 6_665

loop_
_geom_bond_atom_site_label_1
_geom_bond_atom_site_label_2
_geom_bond_distance
_geom_bond_site_symmetry_2
Rb1 O8 3.073(5) 1_655
Rb1 O8 3.073(5) 3_655
Rb1 O8 3.073(5) 4_675
Rb1 O8 3.073(5) 2_675
Rb1 O2 3.088(3) 4_575
Rb1 O2 3.088(3) 2_775
Rb1 O2 3.088(3) .
Rb1 O2 3.088(3) 3_755
Rb1 O6 3.138(2) 1_655
Rb1 O6 3.138(2) .
Rb1 O6 3.138(2) 2_775
Rb1 O6 3.138(2) 2_675
Rb2 O4 2.796(3) 6_664
Rb2 O4 2.796(3) 8_564
Rb2 O9 3.017(5) 8_564
Rb2 O9 3.017(5) 6_664
Rb2 O1 3.1360(17) 1_455
Rb2 O1 3.1360(17) .
Rb2 O3 3.171(2) .
Rb2 O3 3.171(2) 1_455
Rb2 O4 3.284(3) .
Rb2 O4 3.285(3) 3_655
Rb2 P2 3.4414(9) .
Rb2 P2 3.4414(9) 1_455
Rb3 O2 2.937(3) 2_675
Rb3 O2 2.937(3) 4_575
Rb3 O2 2.937(3) .
Rb3 O2 2.937(3) 3_655
Rb3 O7 3.067(6) 1_554
Rb3 O7 3.067(6) 2_674
Rb3 O5 3.344(2) 1_455
Rb3 O5 3.344(2) 2_775
Rb3 O5 3.344(2) .
Rb3 O5 3.344(2) 2_675
Rb3 P1 3.6939(9) .
Rb3 P1 3.6939(9) 1_455
P1 O2 1.507(3) 3_755
P1 O2 1.507(3) .
P1 O5 1.510(4) .
P1 O1 1.635(3) .
P1 Rb3 3.6939(9) 1_655
P2 O4 1.497(2) 1_655
P2 O4 1.497(2) 3_655
P2 O3 1.513(4) .
P2 O1 1.644(3) .
P2 Rb2 3.4414(9) 1_655
P2 Rb2 3.9344(11) 6_765
P2 Rb2 3.9344(11) 6_665
P3 P3 0.452(6) 3_655
P3 O9 1.298(5) .
P3 O9 1.493(5) 3_655
P3 O6 1.499(4) .
P3 O8 1.515(5) .
P3 O7 1.551(2) 2_675
P3 O7 1.618(3) .
P3 O8 1.958(6) 3_655
P3 Mg2 3.050(3) 6_665
P3 Rb1 3.541(2) 1_455
P3 Rb2 3.6164(16) 6_665
P3 Rb3 3.8319(17) 1_556
Mg1 O6 1.934(4) .
Mg1 O2 2.019(3) 3_655
Mg1 O2 2.019(3) .
Mg1 O4 2.053(3) 3_655
Mg1 O4 2.053(3) .
Mg1 Rb2 3.5989(17) 6_665
Mg1 Rb1 3.8511(12) 1_455
Mg2 O8 1.796(5) 8_664
Mg2 O8 1.797(5) 6_664
Mg2 O3 1.900(4) .
Mg2 O5 1.909(4) 6_765
Mg2 O9 2.143(5) 6_664
Mg2 O9 2.143(5) 8_664
Mg2 P3 3.050(3) 8_664
Mg2 P3 3.050(3) 6_664
Mg2 Rb2 4.0350(14) 1_655
Mg2 Rb3 4.2950(15) 5_645
Mg2 Rb3 4.2950(15) 5_545
O1 Rb2 3.1360(17) 1_655
O3 Rb2 3.171(2) 1_655
O4 P2 1.497(2) 1_455
O4 Rb2 2.796(3) 6_665
O5 Mg2 1.909(4) 6_764
O5 Rb3 3.344(2) 1_655
O6 P3 1.499(4) 3_655
O6 Rb1 3.138(2) 1_455
O7 O7 0.470(17) 2_675
O7 P3 1.551(2) 3_655
O7 P3 1.551(2) 2_675
O7 P3 1.618(3) 4_575
O7 Rb3 3.067(6) 1_556
O8 O9 1.442(7) .
O8 Mg2 1.796(5) 6_665
O8 P3 1.958(6) 3_655
O8 Rb1 3.073(5) 1_455
O9 O9 1.207(10) 3_655
O9 P3 1.493(5) 3_655
O9 Mg2 2.143(5) 6_665
O9 Rb2 3.017(5) 6_665

loop_
_geom_torsion_atom_site_label_1
_geom_torsion_atom_site_label_2
_geom_torsion_atom_site_label_3
_geom_torsion_atom_site_label_4
_geom_torsion
_geom_torsion_site_symmetry_1
_geom_torsion_site_symmetry_4
O8 Rb1 P1 O2 -69.73(15) 1_655 3_755
O8 Rb1 P1 O2 -107.06(15) 3_655 3_755
O8 Rb1 P1 O2 -13.6(3) 4_675 3_755
O8 Rb1 P1 O2 -163.2(3) 2_675 3_755
O2 Rb1 P1 O2 116.05(12) 4_575 3_755
O2 Rb1 P1 O2 67.16(13) 2_775 3_755
O2 Rb1 P1 O2 -176.8(2) . 3_755
O6 Rb1 P1 O2 -29.93(13) 1_655 3_755
O6 Rb1 P1 O2 -146.86(13) . 3_755
O6 Rb1 P1 O2 18.77(14) 2_775 3_755
O6 Rb1 P1 O2 164.44(14) 2_675 3_755
O8 Rb1 P1 O2 107.06(15) 1_655 .
O8 Rb1 P1 O2 69.73(15) 3_655 .
O8 Rb1 P1 O2 163.2(3) 4_675 .
O8 Rb1 P1 O2 13.6(3) 2_675 .
O2 Rb1 P1 O2 -67.15(13) 4_575 .
O2 Rb1 P1 O2 -116.05(12) 2_775 .
O2 Rb1 P1 O2 176.8(2) 3_755 .
O6 Rb1 P1 O2 146.86(13) 1_655 .
O6 Rb1 P1 O2 29.93(13) . .
O6 Rb1 P1 O2 -164.43(14) 2_775 .
O6 Rb1 P1 O2 -18.77(14) 2_675 .
O8 Rb1 P1 O5 -161.33(9) 1_655 .
O8 Rb1 P1 O5 161.33(9) 3_655 .
O8 Rb1 P1 O5 -105.2(3) 4_675 .
O8 Rb1 P1 O5 105.2(3) 2_675 .
O2 Rb1 P1 O5 24.45(5) 4_575 .
O2 Rb1 P1 O5 -24.45(5) 2_775 .
O2 Rb1 P1 O5 91.60(12) . .
O2 Rb1 P1 O5 -91.60(12) 3_755 .
O6 Rb1 P1 O5 -121.54(6) 1_655 .
O6 Rb1 P1 O5 121.53(6) . .
O6 Rb1 P1 O5 -72.83(7) 2_775 .
O6 Rb1 P1 O5 72.83(7) 2_675 .
O8 Rb1 P1 O1 18.67(9) 1_655 .
O8 Rb1 P1 O1 -18.67(9) 3_655 .
O8 Rb1 P1 O1 74.8(3) 4_675 .
O8 Rb1 P1 O1 -74.8(3) 2_675 .
O2 Rb1 P1 O1 -155.55(5) 4_575 .
O2 Rb1 P1 O1 155.55(5) 2_775 .
O2 Rb1 P1 O1 -88.40(12) . .
O2 Rb1 P1 O1 88.40(12) 3_755 .
O6 Rb1 P1 O1 58.46(6) 1_655 .
O6 Rb1 P1 O1 -58.47(6) . .
O6 Rb1 P1 O1 107.17(7) 2_775 .
O6 Rb1 P1 O1 -107.17(7) 2_675 .
O8 Rb1 P1 Rb3 -115.09(9) 1_655 1_655
O8 Rb1 P1 Rb3 -152.42(9) 3_655 1_655
O8 Rb1 P1 Rb3 -58.9(3) 4_675 1_655
O8 Rb1 P1 Rb3 151.4(3) 2_675 1_655
O2 Rb1 P1 Rb3 70.70(5) 4_575 1_655
O2 Rb1 P1 Rb3 21.80(5) 2_775 1_655
O2 Rb1 P1 Rb3 137.85(12) . 1_655
O2 Rb1 P1 Rb3 -45.36(11) 3_755 1_655
O6 Rb1 P1 Rb3 -75.29(6) 1_655 1_655
O6 Rb1 P1 Rb3 167.78(6) . 1_655
O6 Rb1 P1 Rb3 -26.58(7) 2_775 1_655
O6 Rb1 P1 Rb3 119.08(7) 2_675 1_655
O8 Rb1 P1 Rb3 152.42(9) 1_655 .
O8 Rb1 P1 Rb3 115.09(9) 3_655 .
O8 Rb1 P1 Rb3 -151.4(3) 4_675 .
O8 Rb1 P1 Rb3 58.9(3) 2_675 .
O2 Rb1 P1 Rb3 -21.80(5) 4_575 .
O2 Rb1 P1 Rb3 -70.70(5) 2_775 .
O2 Rb1 P1 Rb3 45.35(11) . .
O2 Rb1 P1 Rb3 -137.85(12) 3_755 .
O6 Rb1 P1 Rb3 -167.78(6) 1_655 .
O6 Rb1 P1 Rb3 75.29(6) . .
O6 Rb1 P1 Rb3 -119.08(7) 2_775 .
O6 Rb1 P1 Rb3 26.58(7) 2_675 .
O2 Rb3 P1 O2 -59.88(13) 2_675 3_755
O2 Rb3 P1 O2 -18.67(14) 4_575 3_755
O2 Rb3 P1 O2 -93.2(3) . 3_755
O2 Rb3 P1 O2 -122.76(19) 3_655 3_755
O7 Rb3 P1 O2 106.93(18) 1_554 3_755
O7 Rb3 P1 O2 113.01(19) 2_674 3_755
O5 Rb3 P1 O2 -161.12(16) 1_455 3_755
O5 Rb3 P1 O2 28.54(16) 2_775 3_755
O5 Rb3 P1 O2 101.6(2) . 3_755
O5 Rb3 P1 O2 -83.9(3) 2_675 3_755
P1 Rb3 P1 O2 -139.58(15) 1_455 3_755
O2 Rb3 P1 O2 33.4(2) 2_675 .
O2 Rb3 P1 O2 74.58(17) 4_575 .
O2 Rb3 P1 O2 -29.52(11) 3_655 .
O7 Rb3 P1 O2 -159.83(18) 1_554 .
O7 Rb3 P1 O2 -153.74(18) 2_674 .
O5 Rb3 P1 O2 -67.88(16) 1_455 .
O5 Rb3 P1 O2 121.78(16) 2_775 .
O5 Rb3 P1 O2 -165.1(2) . .
O5 Rb3 P1 O2 9.3(3) 2_675 .
P1 Rb3 P1 O2 -46.33(15) 1_455 .
O2 Rb3 P1 O5 -161.53(15) 2_675 .
O2 Rb3 P1 O5 -120.32(14) 4_575 .
O2 Rb3 P1 O5 165.1(2) . .
O2 Rb3 P1 O5 135.59(14) 3_655 .
O7 Rb3 P1 O5 5.28(17) 1_554 .
O7 Rb3 P1 O5 11.36(18) 2_674 .
O5 Rb3 P1 O5 97.23(17) 1_455 .
O5 Rb3 P1 O5 -73.11(16) 2_775 .
O5 Rb3 P1 O5 174.45(12) 2_675 .
P1 Rb3 P1 O5 118.77(13) 1_455 .
O2 Rb3 P1 O1 109.67(16) 2_675 .
O2 Rb3 P1 O1 150.88(16) 4_575 .
O2 Rb3 P1 O1 76.3(2) . .
O2 Rb3 P1 O1 46.79(16) 3_655 .
O7 Rb3 P1 O1 -83.52(19) 1_554 .
O7 Rb3 P1 O1 -77.44(19) 2_674 .
O5 Rb3 P1 O1 8.43(16) 1_455 .
O5 Rb3 P1 O1 -161.91(18) 2_775 .
O5 Rb3 P1 O1 -88.8(2) . .
O5 Rb3 P1 O1 85.7(3) 2_675 .
P1 Rb3 P1 O1 29.97(16) 1_455 .
O2 Rb3 P1 Rb1 -18.32(6) 2_675 .
O2 Rb3 P1 Rb1 22.89(5) 4_575 .
O2 Rb3 P1 Rb1 -51.69(14) . .
O2 Rb3 P1 Rb1 -81.20(6) 3_655 .
O7 Rb3 P1 Rb1 148.49(10) 1_554 .
O7 Rb3 P1 Rb1 154.57(11) 2_674 .
O5 Rb3 P1 Rb1 -119.56(6) 1_455 .
O5 Rb3 P1 Rb1 70.10(7) 2_775 .
O5 Rb3 P1 Rb1 143.21(14) . .
O5 Rb3 P1 Rb1 -42.3(2) 2_675 .
P1 Rb3 P1 Rb1 -98.02(2) 1_455 .
O2 Rb3 P1 Rb3 -100.30(7) 2_675 1_655
O2 Rb3 P1 Rb3 -59.09(6) 4_575 1_655
O2 Rb3 P1 Rb3 -133.67(15) . 1_655
O2 Rb3 P1 Rb3 -163.18(6) 3_655 1_655
O7 Rb3 P1 Rb3 66.50(11) 1_554 1_655
O7 Rb3 P1 Rb3 72.59(12) 2_674 1_655
O5 Rb3 P1 Rb3 158.46(6) 1_455 1_655
O5 Rb3 P1 Rb3 -11.89(7) 2_775 1_655
O5 Rb3 P1 Rb3 61.23(13) . 1_655
O5 Rb3 P1 Rb3 -124.3(2) 2_675 1_655
P1 Rb3 P1 Rb3 180.0 1_455 1_655
O4 Rb2 P2 O4 30.8(8) 6_664 1_655
O4 Rb2 P2 O4 26.4(9) 8_564 1_655
O9 Rb2 P2 O4 130.3(7) 8_564 1_655
O9 Rb2 P2 O4 115.4(7) 6_664 1_655
O1 Rb2 P2 O4 -120.8(7) 1_455 1_655
O1 Rb2 P2 O4 -23.4(7) . 1_655
O3 Rb2 P2 O4 92.6(7) . 1_655
O3 Rb2 P2 O4 -170.9(7) 1_455 1_655
O4 Rb2 P2 O4 -144.2(7) . 1_655
O4 Rb2 P2 O4 -141.0(8) 3_655 1_655
P2 Rb2 P2 O4 -146.8(7) 1_455 1_655
O4 Rb2 P2 O4 171.77(9) 6_664 3_655
O4 Rb2 P2 O4 167.37(15) 8_564 3_655
O9 Rb2 P2 O4 -88.66(14) 8_564 3_655
O9 Rb2 P2 O4 -103.55(15) 6_664 3_655
O1 Rb2 P2 O4 20.24(13) 1_455 3_655
O1 Rb2 P2 O4 117.60(15) . 3_655
O3 Rb2 P2 O4 -126.42(19) . 3_655
O3 Rb2 P2 O4 -29.85(14) 1_455 3_655
O4 Rb2 P2 O4 -3.18(7) . 3_655
P2 Rb2 P2 O4 -5.74(12) 1_455 3_655
O4 Rb2 P2 O3 -61.81(16) 6_664 .
O4 Rb2 P2 O3 -66.2(2) 8_564 .
O9 Rb2 P2 O3 37.76(18) 8_564 .
O9 Rb2 P2 O3 22.87(18) 6_664 .
O1 Rb2 P2 O3 146.66(17) 1_455 .
O1 Rb2 P2 O3 -115.98(19) . .
O3 Rb2 P2 O3 96.57(18) 1_455 .
O4 Rb2 P2 O3 123.24(16) . .
O4 Rb2 P2 O3 126.42(19) 3_655 .
P2 Rb2 P2 O3 120.68(15) 1_455 .
O4 Rb2 P2 O1 54.16(12) 6_664 .
O4 Rb2 P2 O1 49.8(2) 8_564 .
O9 Rb2 P2 O1 153.73(14) 8_564 .
O9 Rb2 P2 O1 138.84(14) 6_664 .
O1 Rb2 P2 O1 -97.37(14) 1_455 .
O3 Rb2 P2 O1 115.98(19) . .
O3 Rb2 P2 O1 -147.45(12) 1_455 .
O4 Rb2 P2 O1 -120.78(11) . .
O4 Rb2 P2 O1 -117.60(15) 3_655 .
P2 Rb2 P2 O1 -123.35(10) 1_455 .
O4 Rb2 P2 Rb2 -2.49(7) 6_664 1_655
O4 Rb2 P2 Rb2 -6.89(19) 8_564 1_655
O9 Rb2 P2 Rb2 97.08(10) 8_564 1_655
O9 Rb2 P2 Rb2 82.19(10) 6_664 1_655
O1 Rb2 P2 Rb2 -154.02(6) 1_455 1_655
O1 Rb2 P2 Rb2 -56.65(10) . 1_655
O3 Rb2 P2 Rb2 59.32(15) . 1_655
O3 Rb2 P2 Rb2 155.89(7) 1_455 1_655
O4 Rb2 P2 Rb2 -177.44(5) . 1_655
O4 Rb2 P2 Rb2 -174.26(12) 3_655 1_655
P2 Rb2 P2 Rb2 180.0 1_455 1_655
O4 Rb2 P2 Rb2 -96.50(10) 6_664 6_765
O4 Rb2 P2 Rb2 -100.9(2) 8_564 6_765
O9 Rb2 P2 Rb2 3.07(12) 8_564 6_765
O9 Rb2 P2 Rb2 -11.82(13) 6_664 6_765
O1 Rb2 P2 Rb2 111.97(9) 1_455 6_765
O1 Rb2 P2 Rb2 -150.66(14) . 6_765
O3 Rb2 P2 Rb2 -34.69(15) . 6_765
O3 Rb2 P2 Rb2 61.88(11) 1_455 6_765
O4 Rb2 P2 Rb2 88.56(9) . 6_765
O4 Rb2 P2 Rb2 91.74(13) 3_655 6_765
P2 Rb2 P2 Rb2 85.99(7) 1_455 6_765
O4 Rb2 P2 Rb2 -156.48(7) 6_664 6_665
O4 Rb2 P2 Rb2 -160.88(18) 8_564 6_665
O9 Rb2 P2 Rb2 -56.91(9) 8_564 6_665
O9 Rb2 P2 Rb2 -71.80(10) 6_664 6_665
O1 Rb2 P2 Rb2 51.99(7) 1_455 6_665
O1 Rb2 P2 Rb2 149.36(11) . 6_665
O3 Rb2 P2 Rb2 -94.67(15) . 6_665
O3 Rb2 P2 Rb2 1.90(8) 1_455 6_665
O4 Rb2 P2 Rb2 28.58(5) . 6_665
O4 Rb2 P2 Rb2 31.75(10) 3_655 6_665
P2 Rb2 P2 Rb2 26.01(4) 1_455 6_665
O4 Rb2 Mg1 O6 -131.22(10) 6_664 .
O4 Rb2 Mg1 O6 131.22(10) 8_564 .
O9 Rb2 Mg1 O6 12.94(11) 8_564 .
O9 Rb2 Mg1 O6 -12.94(11) 6_664 .
O1 Rb2 Mg1 O6 102.87(7) 1_455 .
O1 Rb2 Mg1 O6 -102.87(7) . .
O3 Rb2 Mg1 O6 -58.11(6) . .
O3 Rb2 Mg1 O6 58.11(6) 1_455 .
O4 Rb2 Mg1 O6 48.46(8) . .
O4 Rb2 Mg1 O6 -48.46(8) 3_655 .
P2 Rb2 Mg1 O6 -69.42(3) . .
P2 Rb2 Mg1 O6 69.42(3) 1_455 .
O4 Rb2 Mg1 O2 92.24(13) 6_664 3_655
O4 Rb2 Mg1 O2 -5.32(14) 8_564 3_655
O9 Rb2 Mg1 O2 -123.60(14) 8_564 3_655
O9 Rb2 Mg1 O2 -149.47(13) 6_664 3_655
O1 Rb2 Mg1 O2 -33.66(11) 1_455 3_655
O1 Rb2 Mg1 O2 120.59(11) . 3_655
O3 Rb2 Mg1 O2 165.35(11) . 3_655
O3 Rb2 Mg1 O2 -78.42(11) 1_455 3_655
O4 Rb2 Mg1 O2 -88.07(11) . 3_655
O4 Rb2 Mg1 O2 175.00(13) 3_655 3_655
P2 Rb2 Mg1 O2 154.04(10) . 3_655
P2 Rb2 Mg1 O2 -67.12(9) 1_455 3_655
O4 Rb2 Mg1 O2 5.32(14) 6_664 .
O4 Rb2 Mg1 O2 -92.24(13) 8_564 .
O9 Rb2 Mg1 O2 149.47(13) 8_564 .
O9 Rb2 Mg1 O2 123.60(14) 6_664 .
O1 Rb2 Mg1 O2 -120.59(11) 1_455 .
O1 Rb2 Mg1 O2 33.66(11) . .
O3 Rb2 Mg1 O2 78.42(11) . .
O3 Rb2 Mg1 O2 -165.35(11) 1_455 .
O4 Rb2 Mg1 O2 -175.00(13) . .
O4 Rb2 Mg1 O2 88.07(11) 3_655 .
P2 Rb2 Mg1 O2 67.12(9) . .
P2 Rb2 Mg1 O2 -154.04(10) 1_455 .
O4 Rb2 Mg1 O4 -82.76(15) 6_664 3_655
O4 Rb2 Mg1 O4 179.68(11) 8_564 3_655
O9 Rb2 Mg1 O4 61.40(13) 8_564 3_655
O9 Rb2 Mg1 O4 35.53(14) 6_664 3_655
O1 Rb2 Mg1 O4 151.34(11) 1_455 3_655
O1 Rb2 Mg1 O4 -54.41(10) . 3_655
O3 Rb2 Mg1 O4 -9.65(10) . 3_655
O3 Rb2 Mg1 O4 106.58(11) 1_455 3_655
O4 Rb2 Mg1 O4 96.93(17) . 3_655
P2 Rb2 Mg1 O4 -20.96(8) . 3_655
P2 Rb2 Mg1 O4 117.88(9) 1_455 3_655
O4 Rb2 Mg1 O4 -179.68(11) 6_664 .
O4 Rb2 Mg1 O4 82.76(15) 8_564 .
O9 Rb2 Mg1 O4 -35.53(14) 8_564 .
O9 Rb2 Mg1 O4 -61.40(13) 6_664 .
O1 Rb2 Mg1 O4 54.41(10) 1_455 .
O1 Rb2 Mg1 O4 -151.34(11) . .
O3 Rb2 Mg1 O4 -106.58(11) . .
O3 Rb2 Mg1 O4 9.65(10) 1_455 .
O4 Rb2 Mg1 O4 -96.93(17) 3_655 .
P2 Rb2 Mg1 O4 -117.88(9) . .
P2 Rb2 Mg1 O4 20.96(8) 1_455 .
O4 Rb2 Mg1 Rb2 -131.22(10) 6_664 6_665
O4 Rb2 Mg1 Rb2 131.22(10) 8_564 6_665
O9 Rb2 Mg1 Rb2 12.93(11) 8_564 6_665
O9 Rb2 Mg1 Rb2 -12.94(11) 6_664 6_665
O1 Rb2 Mg1 Rb2 102.87(7) 1_455 6_665
O1 Rb2 Mg1 Rb2 -102.87(7) . 6_665
O3 Rb2 Mg1 Rb2 -58.11(6) . 6_665
O3 Rb2 Mg1 Rb2 58.11(6) 1_455 6_665
O4 Rb2 Mg1 Rb2 48.46(8) . 6_665
O4 Rb2 Mg1 Rb2 -48.46(8) 3_655 6_665
P2 Rb2 Mg1 Rb2 -69.42(3) . 6_665
P2 Rb2 Mg1 Rb2 69.42(3) 1_455 6_665
O4 Rb2 Mg1 Rb1 121.82(10) 6_664 1_455
O4 Rb2 Mg1 Rb1 24.26(13) 8_564 1_455
O9 Rb2 Mg1 Rb1 -94.03(12) 8_564 1_455
O9 Rb2 Mg1 Rb1 -119.90(12) 6_664 1_455
O1 Rb2 Mg1 Rb1 -4.09(9) 1_455 1_455
O1 Rb2 Mg1 Rb1 150.16(9) . 1_455
O3 Rb2 Mg1 Rb1 -165.08(8) . 1_455
O3 Rb2 Mg1 Rb1 -48.85(9) 1_455 1_455
O4 Rb2 Mg1 Rb1 -58.50(8) . 1_455
O4 Rb2 Mg1 Rb1 -155.43(12) 3_655 1_455
P2 Rb2 Mg1 Rb1 -176.38(8) . 1_455
P2 Rb2 Mg1 Rb1 -37.54(5) 1_455 1_455
O4 Rb2 Mg1 Rb1 -24.26(13) 6_664 .
O4 Rb2 Mg1 Rb1 -121.82(10) 8_564 .
O9 Rb2 Mg1 Rb1 119.90(12) 8_564 .
O9 Rb2 Mg1 Rb1 94.03(12) 6_664 .
O1 Rb2 Mg1 Rb1 -150.16(9) 1_455 .
O1 Rb2 Mg1 Rb1 4.09(9) . .
O3 Rb2 Mg1 Rb1 48.85(9) . .
O3 Rb2 Mg1 Rb1 165.08(8) 1_455 .
O4 Rb2 Mg1 Rb1 155.43(12) . .
O4 Rb2 Mg1 Rb1 58.50(8) 3_655 .
P2 Rb2 Mg1 Rb1 37.54(5) . .
P2 Rb2 Mg1 Rb1 176.38(8) 1_455 .
O4 Rb2 Mg1 Rb3 48.78(10) 6_664 .
O4 Rb2 Mg1 Rb3 -48.78(10) 8_564 .
O9 Rb2 Mg1 Rb3 -167.06(11) 8_564 .
O9 Rb2 Mg1 Rb3 167.06(11) 6_664 .
O1 Rb2 Mg1 Rb3 -77.13(7) 1_455 .
O1 Rb2 Mg1 Rb3 77.13(7) . .
O3 Rb2 Mg1 Rb3 121.89(6) . .
O3 Rb2 Mg1 Rb3 -121.89(6) 1_455 .
O4 Rb2 Mg1 Rb3 -131.54(8) . .
O4 Rb2 Mg1 Rb3 131.54(8) 3_655 .
P2 Rb2 Mg1 Rb3 110.58(3) . .
P2 Rb2 Mg1 Rb3 -110.58(3) 1_455 .
O8 Rb1 Mg1 O6 65.02(15) 1_655 .
O8 Rb1 Mg1 O6 38.59(15) 3_655 .
O8 Rb1 Mg1 O6 14.30(19) 4_675 .
O8 Rb1 Mg1 O6 -10.37(16) 2_675 .
O2 Rb1 Mg1 O6 -106.86(13) 4_575 .
O2 Rb1 Mg1 O6 -142.96(13) 2_775 .
O2 Rb1 Mg1 O6 -165.16(16) . .
O2 Rb1 Mg1 O6 161.78(13) 3_755 .
O6 Rb1 Mg1 O6 110.55(18) 1_655 .
O6 Rb1 Mg1 O6 128.4(4) 2_775 .
O6 Rb1 Mg1 O6 -45.87(12) 2_675 .
O8 Rb1 Mg1 O2 160.48(14) 1_655 3_655
O8 Rb1 Mg1 O2 134.05(14) 3_655 3_655
O8 Rb1 Mg1 O2 109.77(17) 4_675 3_655
O8 Rb1 Mg1 O2 85.10(14) 2_675 3_655
O2 Rb1 Mg1 O2 -11.40(11) 4_575 3_655
O2 Rb1 Mg1 O2 -47.49(10) 2_775 3_655
O2 Rb1 Mg1 O2 -69.69(17) . 3_655
O2 Rb1 Mg1 O2 -102.75(13) 3_755 3_655
O6 Rb1 Mg1 O2 -153.98(13) 1_655 3_655
O6 Rb1 Mg1 O2 95.47(16) . 3_655
O6 Rb1 Mg1 O2 -136.1(3) 2_775 3_655
O6 Rb1 Mg1 O2 49.60(12) 2_675 3_655
O8 Rb1 Mg1 O2 -129.82(13) 1_655 .
O8 Rb1 Mg1 O2 -156.25(13) 3_655 .
O8 Rb1 Mg1 O2 179.46(17) 4_675 .
O8 Rb1 Mg1 O2 154.79(13) 2_675 .
O2 Rb1 Mg1 O2 58.30(11) 4_575 .
O2 Rb1 Mg1 O2 22.20(15) 2_775 .
O2 Rb1 Mg1 O2 -33.06(9) 3_755 .
O6 Rb1 Mg1 O2 -84.28(12) 1_655 .
O6 Rb1 Mg1 O2 165.16(16) . .
O6 Rb1 Mg1 O2 -66.4(3) 2_775 .
O6 Rb1 Mg1 O2 119.29(12) 2_675 .
O8 Rb1 Mg1 O4 -42.00(12) 1_655 3_655
O8 Rb1 Mg1 O4 -68.42(13) 3_655 3_655
O8 Rb1 Mg1 O4 -92.71(16) 4_675 3_655
O8 Rb1 Mg1 O4 -117.38(13) 2_675 3_655
O2 Rb1 Mg1 O4 146.13(10) 4_575 3_655
O2 Rb1 Mg1 O4 110.03(10) 2_775 3_655
O2 Rb1 Mg1 O4 87.83(12) . 3_655
O2 Rb1 Mg1 O4 54.77(10) 3_755 3_655
O6 Rb1 Mg1 O4 3.54(11) 1_655 3_655
O6 Rb1 Mg1 O4 -107.01(16) . 3_655
O6 Rb1 Mg1 O4 21.4(3) 2_775 3_655
O6 Rb1 Mg1 O4 -152.88(12) 2_675 3_655
O8 Rb1 Mg1 O4 31.6(2) 1_655 .
O8 Rb1 Mg1 O4 5.2(2) 3_655 .
O8 Rb1 Mg1 O4 -19.1(3) 4_675 .
O8 Rb1 Mg1 O4 -43.8(2) 2_675 .
O2 Rb1 Mg1 O4 -140.3(2) 4_575 .
O2 Rb1 Mg1 O4 -176.4(2) 2_775 .
O2 Rb1 Mg1 O4 161.4(2) . .
O2 Rb1 Mg1 O4 128.4(2) 3_755 .
O6 Rb1 Mg1 O4 77.1(2) 1_655 .
O6 Rb1 Mg1 O4 -33.4(2) . .
O6 Rb1 Mg1 O4 95.0(4) 2_775 .
O6 Rb1 Mg1 O4 -79.3(2) 2_675 .
O8 Rb1 Mg1 Rb2 6.34(9) 1_655 6_665
O8 Rb1 Mg1 Rb2 -20.09(10) 3_655 6_665
O8 Rb1 Mg1 Rb2 -44.37(14) 4_675 6_665
O8 Rb1 Mg1 Rb2 -69.04(10) 2_675 6_665
O2 Rb1 Mg1 Rb2 -165.54(5) 4_575 6_665
O2 Rb1 Mg1 Rb2 158.37(6) 2_775 6_665
O2 Rb1 Mg1 Rb2 136.16(10) . 6_665
O2 Rb1 Mg1 Rb2 103.11(6) 3_755 6_665
O6 Rb1 Mg1 Rb2 51.88(8) 1_655 6_665
O6 Rb1 Mg1 Rb2 -58.67(13) . 6_665
O6 Rb1 Mg1 Rb2 69.8(3) 2_775 6_665
O6 Rb1 Mg1 Rb2 -104.54(7) 2_675 6_665
O8 Rb1 Mg1 Rb2 -91.64(11) 1_655 .
O8 Rb1 Mg1 Rb2 -118.07(11) 3_655 .
O8 Rb1 Mg1 Rb2 -142.36(14) 4_675 .
O8 Rb1 Mg1 Rb2 -167.03(10) 2_675 .
O2 Rb1 Mg1 Rb2 96.48(7) 4_575 .
O2 Rb1 Mg1 Rb2 60.38(8) 2_775 .
O2 Rb1 Mg1 Rb2 38.18(10) . .
O2 Rb1 Mg1 Rb2 5.12(7) 3_755 .
O6 Rb1 Mg1 Rb2 -46.11(10) 1_655 .
O6 Rb1 Mg1 Rb2 -156.66(15) . .
O6 Rb1 Mg1 Rb2 -28.2(3) 2_775 .
O6 Rb1 Mg1 Rb2 157.47(9) 2_675 .
O8 Rb1 Mg1 Rb1 112.01(9) 1_655 1_455
O8 Rb1 Mg1 Rb1 85.59(10) 3_655 1_455
O8 Rb1 Mg1 Rb1 61.30(14) 4_675 1_455
O8 Rb1 Mg1 Rb1 36.63(10) 2_675 1_455
O2 Rb1 Mg1 Rb1 -59.86(5) 4_575 1_455
O2 Rb1 Mg1 Rb1 -95.96(6) 2_775 1_455
O2 Rb1 Mg1 Rb1 -118.16(10) . 1_455
O2 Rb1 Mg1 Rb1 -151.22(5) 3_755 1_455
O6 Rb1 Mg1 Rb1 157.55(7) 1_655 1_455
O6 Rb1 Mg1 Rb1 47.00(12) . 1_455
O6 Rb1 Mg1 Rb1 175.4(3) 2_775 1_455
O6 Rb1 Mg1 Rb1 1.13(7) 2_675 1_455
O8 Rb1 Mg1 Rb3 -172.16(9) 1_655 .
O8 Rb1 Mg1 Rb3 161.41(9) 3_655 .
O8 Rb1 Mg1 Rb3 137.13(14) 4_675 .
O8 Rb1 Mg1 Rb3 112.46(10) 2_675 .
O2 Rb1 Mg1 Rb3 15.96(5) 4_575 .
O2 Rb1 Mg1 Rb3 -20.13(6) 2_775 .
O2 Rb1 Mg1 Rb3 -42.34(9) . .
O2 Rb1 Mg1 Rb3 -75.39(5) 3_755 .
O6 Rb1 Mg1 Rb3 -126.62(7) 1_655 .
O6 Rb1 Mg1 Rb3 122.83(12) . .
O6 Rb1 Mg1 Rb3 -108.7(3) 2_775 .
O6 Rb1 Mg1 Rb3 76.96(7) 2_675 .
O2 Rb3 Mg1 O6 -28.33(5) 2_675 .
O2 Rb3 Mg1 O6 28.33(5) 4_575 .
O2 Rb3 Mg1 O6 96.18(12) . .
O2 Rb3 Mg1 O6 -96.18(12) 3_655 .
O7 Rb3 Mg1 O6 173.3(2) 1_554 .
O7 Rb3 Mg1 O6 -173.3(2) 2_674 .
O5 Rb3 Mg1 O6 -123.21(6) 1_455 .
O5 Rb3 Mg1 O6 62.94(7) 2_775 .
O5 Rb3 Mg1 O6 123.21(6) . .
O5 Rb3 Mg1 O6 -62.94(7) 2_675 .
P1 Rb3 Mg1 O6 109.99(3) . .
P1 Rb3 Mg1 O6 -109.99(3) 1_455 .
O2 Rb3 Mg1 O2 67.85(14) 2_675 3_655
O2 Rb3 Mg1 O2 124.51(12) 4_575 3_655
O2 Rb3 Mg1 O2 -167.6(2) . 3_655
O7 Rb3 Mg1 O2 -90.6(3) 1_554 3_655
O7 Rb3 Mg1 O2 -77.1(3) 2_674 3_655
O5 Rb3 Mg1 O2 -27.03(13) 1_455 3_655
O5 Rb3 Mg1 O2 159.12(14) 2_775 3_655
O5 Rb3 Mg1 O2 -140.61(13) . 3_655
O5 Rb3 Mg1 O2 33.24(14) 2_675 3_655
P1 Rb3 Mg1 O2 -153.83(13) . 3_655
P1 Rb3 Mg1 O2 -13.81(12) 1_455 3_655
O2 Rb3 Mg1 O2 -124.50(12) 2_675 .
O2 Rb3 Mg1 O2 -67.85(14) 4_575 .
O2 Rb3 Mg1 O2 167.6(2) 3_655 .
O7 Rb3 Mg1 O2 77.1(3) 1_554 .
O7 Rb3 Mg1 O2 90.6(3) 2_674 .
O5 Rb3 Mg1 O2 140.62(13) 1_455 .
O5 Rb3 Mg1 O2 -33.24(14) 2_775 .
O5 Rb3 Mg1 O2 27.03(13) . .
O5 Rb3 Mg1 O2 -159.11(14) 2_675 .
P1 Rb3 Mg1 O2 13.81(12) . .
P1 Rb3 Mg1 O2 153.84(13) 1_455 .
O2 Rb3 Mg1 O4 -149.99(14) 2_675 3_655
O2 Rb3 Mg1 O4 -93.33(13) 4_575 3_655
O2 Rb3 Mg1 O4 -25.48(16) . 3_655
O2 Rb3 Mg1 O4 142.16(19) 3_655 3_655
O7 Rb3 Mg1 O4 51.6(3) 1_554 3_655
O7 Rb3 Mg1 O4 65.1(3) 2_674 3_655
O5 Rb3 Mg1 O4 115.13(14) 1_455 3_655
O5 Rb3 Mg1 O4 -58.72(14) 2_775 3_655
O5 Rb3 Mg1 O4 1.55(14) . 3_655
O5 Rb3 Mg1 O4 175.40(14) 2_675 3_655
P1 Rb3 Mg1 O4 -11.67(12) . 3_655
P1 Rb3 Mg1 O4 128.35(14) 1_455 3_655
O2 Rb3 Mg1 O4 93.33(13) 2_675 .
O2 Rb3 Mg1 O4 149.99(14) 4_575 .
O2 Rb3 Mg1 O4 -142.17(19) . .
O2 Rb3 Mg1 O4 25.48(16) 3_655 .
O7 Rb3 Mg1 O4 -65.1(3) 1_554 .
O7 Rb3 Mg1 O4 -51.6(3) 2_674 .
O5 Rb3 Mg1 O4 -1.55(14) 1_455 .
O5 Rb3 Mg1 O4 -175.40(14) 2_775 .
O5 Rb3 Mg1 O4 -115.13(14) . .
O5 Rb3 Mg1 O4 58.72(14) 2_675 .
P1 Rb3 Mg1 O4 -128.35(14) . .
P1 Rb3 Mg1 O4 11.67(12) 1_455 .
O2 Rb3 Mg1 Rb2 151.67(5) 2_675 6_665
O2 Rb3 Mg1 Rb2 -151.67(5) 4_575 6_665
O2 Rb3 Mg1 Rb2 -83.83(12) . 6_665
O2 Rb3 Mg1 Rb2 83.82(12) 3_655 6_665
O7 Rb3 Mg1 Rb2 -6.8(2) 1_554 6_665
O7 Rb3 Mg1 Rb2 6.7(2) 2_674 6_665
O5 Rb3 Mg1 Rb2 56.79(6) 1_455 6_665
O5 Rb3 Mg1 Rb2 -117.07(7) 2_775 6_665
O5 Rb3 Mg1 Rb2 -56.79(6) . 6_665
O5 Rb3 Mg1 Rb2 117.06(7) 2_675 6_665
P1 Rb3 Mg1 Rb2 -70.02(3) . 6_665
P1 Rb3 Mg1 Rb2 70.01(3) 1_455 6_665
O2 Rb3 Mg1 Rb2 151.67(5) 2_675 .
O2 Rb3 Mg1 Rb2 -151.67(5) 4_575 .
O2 Rb3 Mg1 Rb2 -83.82(12) . .
O2 Rb3 Mg1 Rb2 83.82(12) 3_655 .
O7 Rb3 Mg1 Rb2 -6.7(2) 1_554 .
O7 Rb3 Mg1 Rb2 6.7(2) 2_674 .
O5 Rb3 Mg1 Rb2 56.79(6) 1_455 .
O5 Rb3 Mg1 Rb2 -117.06(7) 2_775 .
O5 Rb3 Mg1 Rb2 -56.79(6) . .
O5 Rb3 Mg1 Rb2 117.06(7) 2_675 .
P1 Rb3 Mg1 Rb2 -70.01(3) . .
P1 Rb3 Mg1 Rb2 70.01(3) 1_455 .
O2 Rb3 Mg1 Rb1 16.84(5) 2_675 1_455
O2 Rb3 Mg1 Rb1 73.50(5) 4_575 1_455
O2 Rb3 Mg1 Rb1 141.35(13) . 1_455
O2 Rb3 Mg1 Rb1 -51.00(12) 3_655 1_455
O7 Rb3 Mg1 Rb1 -141.6(2) 1_554 1_455
O7 Rb3 Mg1 Rb1 -128.1(2) 2_674 1_455
O5 Rb3 Mg1 Rb1 -78.04(6) 1_455 1_455
O5 Rb3 Mg1 Rb1 108.11(7) 2_775 1_455
O5 Rb3 Mg1 Rb1 168.38(6) . 1_455
O5 Rb3 Mg1 Rb1 -17.77(7) 2_675 1_455
P1 Rb3 Mg1 Rb1 155.16(4) . 1_455
P1 Rb3 Mg1 Rb1 -64.82(2) 1_455 1_455
O2 Rb3 Mg1 Rb1 -73.50(5) 2_675 .
O2 Rb3 Mg1 Rb1 -16.84(5) 4_575 .
O2 Rb3 Mg1 Rb1 51.00(12) . .
O2 Rb3 Mg1 Rb1 -141.35(13) 3_655 .
O7 Rb3 Mg1 Rb1 128.1(2) 1_554 .
O7 Rb3 Mg1 Rb1 141.6(2) 2_674 .
O5 Rb3 Mg1 Rb1 -168.38(6) 1_455 .
O5 Rb3 Mg1 Rb1 17.77(7) 2_775 .
O5 Rb3 Mg1 Rb1 78.04(6) . .
O5 Rb3 Mg1 Rb1 -108.11(7) 2_675 .
P1 Rb3 Mg1 Rb1 64.82(2) . .
P1 Rb3 Mg1 Rb1 -155.16(4) 1_455 .
O4 Rb2 Mg2 O8 -8.98(18) 6_664 8_664
O4 Rb2 Mg2 O8 37.52(19) 8_564 8_664
O9 Rb2 Mg2 O8 97.4(2) 8_564 8_664
O9 Rb2 Mg2 O8 88.7(3) 6_664 8_664
O1 Rb2 Mg2 O8 157.87(18) 1_455 8_664
O1 Rb2 Mg2 O8 -94.81(18) . 8_664
O3 Rb2 Mg2 O8 -111.0(2) . 8_664
O3 Rb2 Mg2 O8 131.38(18) 1_455 8_664
O4 Rb2 Mg2 O8 177.90(18) . 8_664
O4 Rb2 Mg2 O8 -143.66(18) 3_655 8_664
P2 Rb2 Mg2 O8 -119.24(17) . 8_664
P2 Rb2 Mg2 O8 155.72(17) 1_455 8_664
O4 Rb2 Mg2 O8 -58.92(17) 6_664 6_664
O4 Rb2 Mg2 O8 -12.42(19) 8_564 6_664
O9 Rb2 Mg2 O8 47.4(2) 8_564 6_664
O9 Rb2 Mg2 O8 38.7(2) 6_664 6_664
O1 Rb2 Mg2 O8 107.93(19) 1_455 6_664
O1 Rb2 Mg2 O8 -144.76(18) . 6_664
O3 Rb2 Mg2 O8 -161.0(2) . 6_664
O3 Rb2 Mg2 O8 81.44(18) 1_455 6_664
O4 Rb2 Mg2 O8 127.96(17) . 6_664
O4 Rb2 Mg2 O8 166.40(18) 3_655 6_664
P2 Rb2 Mg2 O8 -169.18(17) . 6_664
P2 Rb2 Mg2 O8 105.77(17) 1_455 6_664
O4 Rb2 Mg2 O3 102.04(16) 6_664 .
O4 Rb2 Mg2 O3 148.54(16) 8_564 .
O9 Rb2 Mg2 O3 -151.59(19) 8_564 .
O9 Rb2 Mg2 O3 -160.3(3) 6_664 .
O1 Rb2 Mg2 O3 -91.11(17) 1_455 .
O1 Rb2 Mg2 O3 16.21(15) . .
O3 Rb2 Mg2 O3 -117.6(2) 1_455 .
O4 Rb2 Mg2 O3 -71.08(16) . .
O4 Rb2 Mg2 O3 -32.64(15) 3_655 .
P2 Rb2 Mg2 O3 -8.22(15) . .
P2 Rb2 Mg2 O3 -93.26(15) 1_455 .
O4 Rb2 Mg2 O5 -165.75(15) 6_664 6_765
O4 Rb2 Mg2 O5 -119.25(16) 8_564 6_765
O9 Rb2 Mg2 O5 -59.39(17) 8_564 6_765
O9 Rb2 Mg2 O5 -68.1(2) 6_664 6_765
O1 Rb2 Mg2 O5 1.09(18) 1_455 6_765
O1 Rb2 Mg2 O5 108.41(16) . 6_765
O3 Rb2 Mg2 O5 92.2(2) . 6_765
O3 Rb2 Mg2 O5 -25.39(16) 1_455 6_765
O4 Rb2 Mg2 O5 21.13(15) . 6_765
O4 Rb2 Mg2 O5 59.57(15) 3_655 6_765
P2 Rb2 Mg2 O5 83.99(15) . 6_765
P2 Rb2 Mg2 O5 -1.06(15) 1_455 6_765
O4 Rb2 Mg2 O9 -97.6(2) 6_664 6_664
O4 Rb2 Mg2 O9 -51.2(2) 8_564 6_664
O9 Rb2 Mg2 O9 8.72(11) 8_564 6_664
O1 Rb2 Mg2 O9 69.2(2) 1_455 6_664
O1 Rb2 Mg2 O9 176.5(2) . 6_664
O3 Rb2 Mg2 O9 160.3(3) . 6_664
O3 Rb2 Mg2 O9 42.7(2) 1_455 6_664
O4 Rb2 Mg2 O9 89.2(2) . 6_664
O4 Rb2 Mg2 O9 127.7(2) 3_655 6_664
P2 Rb2 Mg2 O9 152.1(2) . 6_664
P2 Rb2 Mg2 O9 67.0(2) 1_455 6_664
O4 Rb2 Mg2 O9 37.44(18) 6_664 8_664
O4 Rb2 Mg2 O9 83.94(19) 8_564 8_664
O9 Rb2 Mg2 O9 143.8(3) 8_564 8_664
O9 Rb2 Mg2 O9 135.1(4) 6_664 8_664
O1 Rb2 Mg2 O9 -155.72(18) 1_455 8_664
O1 Rb2 Mg2 O9 -48.40(18) . 8_664
O3 Rb2 Mg2 O9 -64.6(2) . 8_664
O3 Rb2 Mg2 O9 177.80(19) 1_455 8_664
O4 Rb2 Mg2 O9 -135.68(18) . 8_664
O4 Rb2 Mg2 O9 -97.24(18) 3_655 8_664
P2 Rb2 Mg2 O9 -72.82(17) . 8_664
P2 Rb2 Mg2 O9 -157.87(17) 1_455 8_664
O4 Rb2 Mg2 P3 12.54(8) 6_664 8_664
O4 Rb2 Mg2 P3 59.04(9) 8_564 8_664
O9 Rb2 Mg2 P3 118.90(14) 8_564 8_664
O9 Rb2 Mg2 P3 110.2(2) 6_664 8_664
O1 Rb2 Mg2 P3 179.38(9) 1_455 8_664
O1 Rb2 Mg2 P3 -73.30(8) . 8_664
O3 Rb2 Mg2 P3 -89.51(16) . 8_664
O3 Rb2 Mg2 P3 152.90(9) 1_455 8_664
O4 Rb2 Mg2 P3 -160.58(7) . 8_664
O4 Rb2 Mg2 P3 -122.14(8) 3_655 8_664
P2 Rb2 Mg2 P3 -97.72(7) . 8_664
P2 Rb2 Mg2 P3 177.23(6) 1_455 8_664
O4 Rb2 Mg2 P3 -76.46(7) 6_664 6_664
O4 Rb2 Mg2 P3 -29.96(9) 8_564 6_664
O9 Rb2 Mg2 P3 29.91(12) 8_564 6_664
O9 Rb2 Mg2 P3 21.19(19) 6_664 6_664
O1 Rb2 Mg2 P3 90.38(10) 1_455 6_664
O1 Rb2 Mg2 P3 -162.30(8) . 6_664
O3 Rb2 Mg2 P3 -178.50(16) . 6_664
O3 Rb2 Mg2 P3 63.90(8) 1_455 6_664
O4 Rb2 Mg2 P3 110.42(6) . 6_664
O4 Rb2 Mg2 P3 148.86(7) 3_655 6_664
P2 Rb2 Mg2 P3 173.28(6) . 6_664
P2 Rb2 Mg2 P3 88.23(5) 1_455 6_664
O4 Rb2 Mg2 Rb2 58.51(6) 6_664 1_655
O4 Rb2 Mg2 Rb2 105.01(7) 8_564 1_655
O9 Rb2 Mg2 Rb2 164.88(12) 8_564 1_655
O9 Rb2 Mg2 Rb2 156.2(2) 6_664 1_655
O1 Rb2 Mg2 Rb2 -134.64(8) 1_455 1_655
O1 Rb2 Mg2 Rb2 -27.33(6) . 1_655
O3 Rb2 Mg2 Rb2 -43.53(14) . 1_655
O3 Rb2 Mg2 Rb2 -161.13(7) 1_455 1_655
O4 Rb2 Mg2 Rb2 -114.61(5) . 1_655
O4 Rb2 Mg2 Rb2 -76.17(5) 3_655 1_655
P2 Rb2 Mg2 Rb2 -51.75(3) . 1_655
P2 Rb2 Mg2 Rb2 -136.79(2) 1_455 1_655
O4 Rb2 Mg2 Rb3 -123.6(11) 6_664 5_645
O4 Rb2 Mg2 Rb3 -77.1(11) 8_564 5_645
O9 Rb2 Mg2 Rb3 -17.3(11) 8_564 5_645
O9 Rb2 Mg2 Rb3 -26.0(11) 6_664 5_645
O1 Rb2 Mg2 Rb3 43.2(12) 1_455 5_645
O1 Rb2 Mg2 Rb3 150.5(11) . 5_645
O3 Rb2 Mg2 Rb3 134.3(12) . 5_645
O3 Rb2 Mg2 Rb3 16.7(11) 1_455 5_645
O4 Rb2 Mg2 Rb3 63.3(11) . 5_645
O4 Rb2 Mg2 Rb3 101.7(11) 3_655 5_645
P2 Rb2 Mg2 Rb3 126.1(11) . 5_645
P2 Rb2 Mg2 Rb3 41.1(11) 1_455 5_645
O4 Rb2 Mg2 Rb3 -121.60(6) 6_664 5_545
O4 Rb2 Mg2 Rb3 -75.10(9) 8_564 5_545
O9 Rb2 Mg2 Rb3 -15.23(12) 8_564 5_545
O9 Rb2 Mg2 Rb3 -23.95(19) 6_664 5_545
O1 Rb2 Mg2 Rb3 45.24(10) 1_455 5_545
O1 Rb2 Mg2 Rb3 152.56(7) . 5_545
O3 Rb2 Mg2 Rb3 136.36(16) . 5_545
O3 Rb2 Mg2 Rb3 18.76(8) 1_455 5_545
O4 Rb2 Mg2 Rb3 65.28(6) . 5_545
O4 Rb2 Mg2 Rb3 103.72(6) 3_655 5_545
P2 Rb2 Mg2 Rb3 128.14(5) . 5_545
P2 Rb2 Mg2 Rb3 43.09(5) 1_455 5_545
O2 P1 O1 P2 60.40(14) 3_755 .
O2 P1 O1 P2 -60.40(14) . .
O5 P1 O1 P2 180.0 . .
Rb1 P1 O1 P2 0.000(1) . .
Rb3 P1 O1 P2 110.42(11) 1_655 .
Rb3 P1 O1 P2 -110.42(11) . .
O2 P1 O1 Rb2 -42.6(2) 3_755 1_655
O2 P1 O1 Rb2 -163.41(16) . 1_655
O5 P1 O1 Rb2 76.99(14) . 1_655
Rb1 P1 O1 Rb2 -103.01(14) . 1_655
Rb3 P1 O1 Rb2 7.4(2) 1_655 1_655
Rb3 P1 O1 Rb2 146.57(6) . 1_655
O2 P1 O1 Rb2 163.41(16) 3_755 .
O2 P1 O1 Rb2 42.6(2) . .
O5 P1 O1 Rb2 -76.99(14) . .
Rb1 P1 O1 Rb2 103.01(14) . .
Rb3 P1 O1 Rb2 -146.57(6) 1_655 .
Rb3 P1 O1 Rb2 -7.4(2) . .
O4 P2 O1 P1 -61.76(13) 1_655 .
O4 P2 O1 P1 61.76(13) 3_655 .
O3 P2 O1 P1 180.0 . .
Rb2 P2 O1 P1 -122.33(4) 1_655 .
Rb2 P2 O1 P1 122.33(4) . .
Rb2 P2 O1 P1 -75.60(12) 6_765 .
Rb2 P2 O1 P1 75.60(12) 6_665 .
O4 P2 O1 Rb2 60.57(14) 1_655 1_655
O4 P2 O1 Rb2 -175.92(13) 3_655 1_655
O3 P2 O1 Rb2 -57.67(4) . 1_655
Rb2 P2 O1 Rb2 -115.34(8) . 1_655
Rb2 P2 O1 Rb2 46.73(16) 6_765 1_655
Rb2 P2 O1 Rb2 -162.08(9) 6_665 1_655
O4 P2 O1 Rb2 175.92(13) 1_655 .
O4 P2 O1 Rb2 -60.57(14) 3_655 .
O3 P2 O1 Rb2 57.67(4) . .
Rb2 P2 O1 Rb2 115.34(8) 1_655 .
Rb2 P2 O1 Rb2 162.08(9) 6_765 .
Rb2 P2 O1 Rb2 -46.73(16) 6_665 .
O4 Rb2 O1 P1 112.60(18) 6_664 .
O4 Rb2 O1 P1 81.97(19) 8_564 .
O9 Rb2 O1 P1 -152.70(18) 8_564 .
O9 Rb2 O1 P1 -162.73(19) 6_664 .
O1 Rb2 O1 P1 -24.7(3) 1_455 .
O3 Rb2 O1 P1 -154.3(2) . .
O3 Rb2 O1 P1 -76.1(2) 1_455 .
O4 Rb2 O1 P1 -64.75(17) . .
O4 Rb2 O1 P1 -88.55(17) 3_655 .
P2 Rb2 O1 P1 -120.8(2) . .
P2 Rb2 O1 P1 -56.17(19) 1_455 .
O4 Rb2 O1 P2 -126.59(11) 6_664 .
O4 Rb2 O1 P2 -157.21(10) 8_564 .
O9 Rb2 O1 P2 -31.88(17) 8_564 .
O9 Rb2 O1 P2 -41.91(14) 6_664 .
O1 Rb2 O1 P2 96.08(12) 1_455 .
O3 Rb2 O1 P2 -33.45(11) . .
O3 Rb2 O1 P2 44.69(15) 1_455 .
O4 Rb2 O1 P2 56.06(10) . .
O4 Rb2 O1 P2 32.27(9) 3_655 .
P2 Rb2 O1 P2 64.65(11) 1_455 .
O4 Rb2 O1 Rb2 -42.66(12) 6_664 1_655
O4 Rb2 O1 Rb2 -73.29(15) 8_564 1_655
O9 Rb2 O1 Rb2 52.04(17) 8_564 1_655
O9 Rb2 O1 Rb2 42.02(15) 6_664 1_655
O1 Rb2 O1 Rb2 180.0 1_455 1_655
O3 Rb2 O1 Rb2 50.48(12) . 1_655
O3 Rb2 O1 Rb2 128.62(11) 1_455 1_655
O4 Rb2 O1 Rb2 139.99(10) . 1_655
O4 Rb2 O1 Rb2 116.19(14) 3_655 1_655
P2 Rb2 O1 Rb2 83.92(12) . 1_655
P2 Rb2 O1 Rb2 148.57(7) 1_455 1_655
O2 P1 O2 Mg1 -104.9(2) 3_755 .
O5 P1 O2 Mg1 126.5(3) . .
O1 P1 O2 Mg1 11.8(3) . .
Rb1 P1 O2 Mg1 -107.8(3) . .
Rb3 P1 O2 Mg1 -159.88(18) 1_655 .
Rb3 P1 O2 Mg1 141.1(3) . .
O2 P1 O2 Rb3 114.02(16) 3_755 .
O5 P1 O2 Rb3 -14.6(2) . .
O1 P1 O2 Rb3 -129.25(13) . .
Rb1 P1 O2 Rb3 111.12(11) . .
Rb3 P1 O2 Rb3 59.06(16) 1_655 .
O2 P1 O2 Rb1 2.9(2) 3_755 .
O5 P1 O2 Rb1 -125.71(17) . .
O1 P1 O2 Rb1 119.62(12) . .
Rb3 P1 O2 Rb1 -52.06(13) 1_655 .
Rb3 P1 O2 Rb1 -111.12(11) . .
O6 Mg1 O2 P1 121.8(3) . .
O2 Mg1 O2 P1 -132.6(2) 3_655 .
O4 Mg1 O2 P1 19.1(3) 3_655 .
O4 Mg1 O2 P1 -53.6(4) . .
Rb2 Mg1 O2 P1 36.0(4) 6_665 .
Rb2 Mg1 O2 P1 -44.3(3) . .
Rb1 Mg1 O2 P1 178.8(2) 1_455 .
Rb1 Mg1 O2 P1 109.4(3) . .
Rb3 Mg1 O2 P1 -141.1(3) . .
O6 Mg1 O2 Rb3 -97.04(13) . .
O2 Mg1 O2 Rb3 8.52(16) 3_655 .
O4 Mg1 O2 Rb3 160.22(13) 3_655 .
O4 Mg1 O2 Rb3 87.6(2) . .
Rb2 Mg1 O2 Rb3 177.09(7) 6_665 .
Rb2 Mg1 O2 Rb3 96.85(9) . .
Rb1 Mg1 O2 Rb3 -40.04(12) 1_455 .
Rb1 Mg1 O2 Rb3 -109.50(10) . .
O6 Mg1 O2 Rb1 12.46(12) . .
O2 Mg1 O2 Rb1 118.02(9) 3_655 .
O4 Mg1 O2 Rb1 -90.28(11) 3_655 .
O4 Mg1 O2 Rb1 -162.9(2) . .
Rb2 Mg1 O2 Rb1 -73.41(13) 6_665 .
Rb2 Mg1 O2 Rb1 -153.65(6) . .
Rb1 Mg1 O2 Rb1 69.46(8) 1_455 .
Rb3 Mg1 O2 Rb1 109.50(10) . .
O2 Rb3 O2 P1 -151.19(17) 2_675 .
O2 Rb3 O2 P1 -100.56(13) 4_575 .
O2 Rb3 O2 P1 145.02(11) 3_655 .
O7 Rb3 O2 P1 24.5(2) 1_554 .
O7 Rb3 O2 P1 33.5(2) 2_674 .
O5 Rb3 O2 P1 115.12(14) 1_455 .
O5 Rb3 O2 P1 -57.13(15) 2_775 .
O5 Rb3 O2 P1 8.33(11) . .
O5 Rb3 O2 P1 -176.19(11) 2_675 .
P1 Rb3 O2 P1 131.77(15) 1_455 .
O2 Rb3 O2 Mg1 56.78(9) 2_675 .
O2 Rb3 O2 Mg1 107.41(11) 4_575 .
O2 Rb3 O2 Mg1 -7.01(14) 3_655 .
O7 Rb3 O2 Mg1 -127.55(17) 1_554 .
O7 Rb3 O2 Mg1 -118.5(2) 2_674 .
O5 Rb3 O2 Mg1 -36.92(12) 1_455 .
O5 Rb3 O2 Mg1 150.84(12) 2_775 .
O5 Rb3 O2 Mg1 -143.71(17) . .
O5 Rb3 O2 Mg1 31.8(2) 2_675 .
P1 Rb3 O2 Mg1 -152.0(2) . .
P1 Rb3 O2 Mg1 -20.27(10) 1_455 .
O2 Rb3 O2 Rb1 -44.95(5) 2_675 .
O2 Rb3 O2 Rb1 5.68(10) 4_575 .
O2 Rb3 O2 Rb1 -108.74(6) 3_655 .
O7 Rb3 O2 Rb1 130.72(16) 1_554 .
O7 Rb3 O2 Rb1 139.74(18) 2_674 .
O5 Rb3 O2 Rb1 -138.64(8) 1_455 .
O5 Rb3 O2 Rb1 49.12(9) 2_775 .
O5 Rb3 O2 Rb1 114.57(12) . .
O5 Rb3 O2 Rb1 -69.94(14) 2_675 .
P1 Rb3 O2 Rb1 106.24(16) . .
P1 Rb3 O2 Rb1 -121.99(7) 1_455 .
O8 Rb1 O2 P1 -81.30(15) 1_655 .
O8 Rb1 O2 P1 -115.04(14) 3_655 .
O8 Rb1 O2 P1 -139.6(7) 4_675 .
O8 Rb1 O2 P1 -173.63(15) 2_675 .
O2 Rb1 O2 P1 106.74(11) 4_575 .
O2 Rb1 O2 P1 61.95(10) 2_775 .
O2 Rb1 O2 P1 -1.75(13) 3_755 .
O6 Rb1 O2 P1 -33.45(13) 1_655 .
O6 Rb1 O2 P1 -145.62(15) . .
O6 Rb1 O2 P1 22.05(19) 2_775 .
O6 Rb1 O2 P1 163.45(12) 2_675 .
O8 Rb1 O2 Mg1 55.89(14) 1_655 .
O8 Rb1 O2 Mg1 22.15(12) 3_655 .
O8 Rb1 O2 Mg1 -2.4(7) 4_675 .
O8 Rb1 O2 Mg1 -36.43(18) 2_675 .
O2 Rb1 O2 Mg1 -116.06(8) 4_575 .
O2 Rb1 O2 Mg1 -160.85(12) 2_775 .
O2 Rb1 O2 Mg1 135.44(7) 3_755 .
O6 Rb1 O2 Mg1 103.74(10) 1_655 .
O6 Rb1 O2 Mg1 -8.42(9) . .
O6 Rb1 O2 Mg1 159.25(10) 2_775 .
O6 Rb1 O2 Mg1 -59.36(11) 2_675 .
O8 Rb1 O2 Rb3 166.43(10) 1_655 .
O8 Rb1 O2 Rb3 132.69(11) 3_655 .
O8 Rb1 O2 Rb3 108.1(7) 4_675 .
O8 Rb1 O2 Rb3 74.10(16) 2_675 .
O2 Rb1 O2 Rb3 -5.53(10) 4_575 .
O2 Rb1 O2 Rb3 -50.32(5) 2_775 .
O2 Rb1 O2 Rb3 -114.02(6) 3_755 .
O6 Rb1 O2 Rb3 -145.72(9) 1_655 .
O6 Rb1 O2 Rb3 102.11(10) . .
O6 Rb1 O2 Rb3 -90.22(13) 2_775 .
O6 Rb1 O2 Rb3 51.18(9) 2_675 .
O4 P2 O3 Mg2 67.42(15) 1_655 .
O4 P2 O3 Mg2 -67.42(15) 3_655 .
O1 P2 O3 Mg2 180.000(5) . .
Rb2 P2 O3 Mg2 123.40(6) 1_655 .
Rb2 P2 O3 Mg2 -123.40(6) . .
Rb2 P2 O3 Mg2 42.234(17) 6_765 .
Rb2 P2 O3 Mg2 -42.234(17) 6_665 .
O4 P2 O3 Rb2 -55.99(18) 1_655 1_655
O4 P2 O3 Rb2 169.18(14) 3_655 1_655
O1 P2 O3 Rb2 56.60(6) . 1_655
Rb2 P2 O3 Rb2 113.19(12) . 1_655
Rb2 P2 O3 Rb2 -81.17(6) 6_765 1_655
Rb2 P2 O3 Rb2 -165.64(6) 6_665 1_655
O4 P2 O3 Rb2 -169.18(14) 1_655 .
O4 P2 O3 Rb2 55.99(18) 3_655 .
O1 P2 O3 Rb2 -56.60(6) . .
Rb2 P2 O3 Rb2 -113.19(12) 1_655 .
Rb2 P2 O3 Rb2 165.64(6) 6_765 .
Rb2 P2 O3 Rb2 81.17(6) 6_665 .
O8 Mg2 O3 P2 -142.55(19) 8_664 .
O8 Mg2 O3 P2 142.55(19) 6_664 .
O5 Mg2 O3 P2 0.000(4) 6_765 .
O9 Mg2 O3 P2 106.99(15) 6_664 .
O9 Mg2 O3 P2 -106.99(15) 8_664 .
P3 Mg2 O3 P2 -122.72(7) 8_664 .
P3 Mg2 O3 P2 122.72(8) 6_664 .
Rb2 Mg2 O3 P2 121.35(10) . .
Rb2 Mg2 O3 P2 -121.35(10) 1_655 .
Rb3 Mg2 O3 P2 -55.81(12) 5_645 .
Rb3 Mg2 O3 P2 55.82(12) 5_545 .
O8 Mg2 O3 Rb2 -21.2(2) 8_664 1_655
O8 Mg2 O3 Rb2 -96.09(19) 6_664 1_655
O5 Mg2 O3 Rb2 121.35(9) 6_765 1_655
O9 Mg2 O3 Rb2 -131.65(17) 6_664 1_655
O9 Mg2 O3 Rb2 14.36(19) 8_664 1_655
P3 Mg2 O3 Rb2 -1.37(15) 8_664 1_655
P3 Mg2 O3 Rb2 -115.93(8) 6_664 1_655
Rb2 Mg2 O3 Rb2 -117.29(18) . 1_655
Rb3 Mg2 O3 Rb2 65.5(2) 5_645 1_655
Rb3 Mg2 O3 Rb2 177.17(7) 5_545 1_655
O8 Mg2 O3 Rb2 96.09(19) 8_664 .
O8 Mg2 O3 Rb2 21.2(2) 6_664 .
O5 Mg2 O3 Rb2 -121.35(9) 6_765 .
O9 Mg2 O3 Rb2 -14.36(19) 6_664 .
O9 Mg2 O3 Rb2 131.65(17) 8_664 .
P3 Mg2 O3 Rb2 115.93(8) 8_664 .
P3 Mg2 O3 Rb2 1.37(15) 6_664 .
Rb2 Mg2 O3 Rb2 117.29(18) 1_655 .
Rb3 Mg2 O3 Rb2 -177.17(7) 5_645 .
Rb3 Mg2 O3 Rb2 -65.5(2) 5_545 .
O4 Rb2 O3 P2 119.79(15) 6_664 .
O4 Rb2 O3 P2 148.82(14) 8_564 .
O9 Rb2 O3 P2 -141.91(18) 8_564 .
O9 Rb2 O3 P2 -153.0(2) 6_664 .
O1 Rb2 O3 P2 -45.0(2) 1_455 .
O1 Rb2 O3 P2 36.77(12) . .
O3 Rb2 O3 P2 -94.54(16) 1_455 .
O4 Rb2 O3 P2 -53.87(14) . .
O4 Rb2 O3 P2 -29.02(11) 3_655 .
P2 Rb2 O3 P2 -66.28(15) 1_455 .
O4 Rb2 O3 Mg2 -75.26(15) 6_664 .
O4 Rb2 O3 Mg2 -46.2(2) 8_564 .
O9 Rb2 O3 Mg2 23.04(15) 8_564 .
O9 Rb2 O3 Mg2 11.96(15) 6_664 .
O1 Rb2 O3 Mg2 119.95(15) 1_455 .
O1 Rb2 O3 Mg2 -158.3(2) . .
O3 Rb2 O3 Mg2 70.4(2) 1_455 .
O4 Rb2 O3 Mg2 111.08(14) . .
O4 Rb2 O3 Mg2 135.93(19) 3_655 .
P2 Rb2 O3 Mg2 164.9(3) . .
P2 Rb2 O3 Mg2 98.67(14) 1_455 .
O4 Rb2 O3 Rb2 34.33(12) 6_664 1_655
O4 Rb2 O3 Rb2 63.36(19) 8_564 1_655
O9 Rb2 O3 Rb2 132.63(15) 8_564 1_655
O9 Rb2 O3 Rb2 121.56(18) 6_664 1_655
O1 Rb2 O3 Rb2 -130.46(11) 1_455 1_655
O1 Rb2 O3 Rb2 -48.69(10) . 1_655
O3 Rb2 O3 Rb2 180.0 1_455 1_655
O4 Rb2 O3 Rb2 -139.33(11) . 1_655
O4 Rb2 O3 Rb2 -114.48(15) 3_655 1_655
P2 Rb2 O3 Rb2 -85.46(16) . 1_655
P2 Rb2 O3 Rb2 -151.74(8) 1_455 1_655
O6 Mg1 O4 P2 122.4(3) . 1_455
O2 Mg1 O4 P2 16.7(3) 3_655 1_455
O2 Mg1 O4 P2 -62.2(4) . 1_455
O4 Mg1 O4 P2 -135.7(2) 3_655 1_455
Rb2 Mg1 O4 P2 -178.4(3) 6_665 1_455
Rb2 Mg1 O4 P2 -72.6(3) . 1_455
Rb1 Mg1 O4 P2 69.7(3) 1_455 1_455
Rb1 Mg1 O4 P2 149.61(16) . 1_455
Rb3 Mg1 O4 P2 -0.6(3) . 1_455
O6 Mg1 O4 Rb2 -59.25(12) . 6_665
O2 Mg1 O4 Rb2 -164.91(12) 3_655 6_665
O2 Mg1 O4 Rb2 116.2(2) . 6_665
O4 Mg1 O4 Rb2 42.68(15) 3_655 6_665
Rb2 Mg1 O4 Rb2 105.80(9) . 6_665
Rb1 Mg1 O4 Rb2 -111.94(8) 1_455 6_665
Rb1 Mg1 O4 Rb2 -32.0(2) . 6_665
Rb3 Mg1 O4 Rb2 177.76(6) . 6_665
O6 Mg1 O4 Rb2 -165.06(9) . .
O2 Mg1 O4 Rb2 89.29(10) 3_655 .
O2 Mg1 O4 Rb2 10.4(3) . .
O4 Mg1 O4 Rb2 -63.12(10) 3_655 .
Rb2 Mg1 O4 Rb2 -105.80(9) 6_665 .
Rb1 Mg1 O4 Rb2 142.26(5) 1_455 .
Rb1 Mg1 O4 Rb2 -137.79(17) . .
Rb3 Mg1 O4 Rb2 71.96(10) . .
O4 Rb2 O4 P2 138.9(6) 6_664 1_455
O4 Rb2 O4 P2 9.98(12) 8_564 1_455
O9 Rb2 O4 P2 -74.14(14) 8_564 1_455
O9 Rb2 O4 P2 -95.17(14) 6_664 1_455
O1 Rb2 O4 P2 36.13(10) 1_455 1_455
O1 Rb2 O4 P2 161.67(12) . 1_455
O3 Rb2 O4 P2 -152.61(12) . 1_455
O3 Rb2 O4 P2 -29.55(11) 1_455 1_455
O4 Rb2 O4 P2 -175.96(8) 3_655 1_455
P2 Rb2 O4 P2 -174.15(12) . 1_455
O4 Rb2 O4 Mg1 1.7(6) 6_664 .
O4 Rb2 O4 Mg1 -127.18(10) 8_564 .
O9 Rb2 O4 Mg1 148.70(12) 8_564 .
O9 Rb2 O4 Mg1 127.66(12) 6_664 .
O1 Rb2 O4 Mg1 -101.03(11) 1_455 .
O1 Rb2 O4 Mg1 24.51(9) . .
O3 Rb2 O4 Mg1 70.22(10) . .
O3 Rb2 O4 Mg1 -166.71(14) 1_455 .
O4 Rb2 O4 Mg1 46.88(9) 3_655 .
P2 Rb2 O4 Mg1 48.69(7) . .
P2 Rb2 O4 Mg1 -137.16(16) 1_455 .
O4 Rb2 O4 Rb2 -91.0(6) 6_664 6_665
O4 Rb2 O4 Rb2 140.12(10) 8_564 6_665
O9 Rb2 O4 Rb2 56.00(12) 8_564 6_665
O9 Rb2 O4 Rb2 34.96(11) 6_664 6_665
O1 Rb2 O4 Rb2 166.27(12) 1_455 6_665
O1 Rb2 O4 Rb2 -68.19(8) . 6_665
O3 Rb2 O4 Rb2 -22.48(9) . 6_665
O3 Rb2 O4 Rb2 100.59(12) 1_455 6_665
O4 Rb2 O4 Rb2 -45.82(8) 3_655 6_665
P2 Rb2 O4 Rb2 -44.01(6) . 6_665
P2 Rb2 O4 Rb2 130.14(15) 1_455 6_665
O2 P1 O5 Mg2 115.60(13) 3_755 6_764
O2 P1 O5 Mg2 -115.61(13) . 6_764
O1 P1 O5 Mg2 0.001(3) . 6_764
Rb1 P1 O5 Mg2 180.001(2) . 6_764
Rb3 P1 O5 Mg2 127.74(6) 1_655 6_764
Rb3 P1 O5 Mg2 -127.74(6) . 6_764
O2 P1 O5 Rb3 -12.14(16) 3_755 1_655
O2 P1 O5 Rb3 116.65(12) . 1_655
O1 P1 O5 Rb3 -127.74(5) . 1_655
Rb1 P1 O5 Rb3 52.26(5) . 1_655
Rb3 P1 O5 Rb3 104.51(11) . 1_655
O2 P1 O5 Rb3 -116.65(12) 3_755 .
O2 P1 O5 Rb3 12.14(16) . .
O1 P1 O5 Rb3 127.74(5) . .
Rb1 P1 O5 Rb3 -52.26(6) . .
Rb3 P1 O5 Rb3 -104.51(11) 1_655 .
O2 Rb3 O5 P1 27.0(2) 2_675 .
O2 Rb3 O5 P1 58.47(14) 4_575 .
O2 Rb3 O5 P1 -7.90(11) . .
O2 Rb3 O5 P1 -42.82(14) 3_655 .
O7 Rb3 O5 P1 -174.86(16) 1_554 .
O7 Rb3 O5 P1 -169.48(16) 2_674 .
O5 Rb3 O5 P1 -88.67(15) 1_455 .
O5 Rb3 O5 P1 101.68(12) 2_775 .
O5 Rb3 O5 P1 -172.16(13) 2_675 .
P1 Rb3 O5 P1 -63.91(13) 1_455 .
O2 Rb3 O5 Mg2 -176.81(11) 2_675 6_764
O2 Rb3 O5 Mg2 -145.30(13) 4_575 6_764
O2 Rb3 O5 Mg2 148.33(18) . 6_764
O2 Rb3 O5 Mg2 113.41(13) 3_655 6_764
O7 Rb3 O5 Mg2 -18.63(15) 1_554 6_764
O7 Rb3 O5 Mg2 -13.26(15) 2_674 6_764
O5 Rb3 O5 Mg2 67.56(17) 1_455 6_764
O5 Rb3 O5 Mg2 -102.09(12) 2_775 6_764
O5 Rb3 O5 Mg2 -15.93(12) 2_675 6_764
P1 Rb3 O5 Mg2 156.2(2) . 6_764
P1 Rb3 O5 Mg2 92.32(12) 1_455 6_764
O2 Rb3 O5 Rb3 -64.37(17) 2_675 1_655
O2 Rb3 O5 Rb3 -32.86(10) 4_575 1_655
O2 Rb3 O5 Rb3 -99.23(13) . 1_655
O2 Rb3 O5 Rb3 -134.15(9) 3_655 1_655
O7 Rb3 O5 Rb3 93.81(13) 1_554 1_655
O7 Rb3 O5 Rb3 99.19(13) 2_674 1_655
O5 Rb3 O5 Rb3 180.0 1_455 1_655
O5 Rb3 O5 Rb3 10.35(13) 2_775 1_655
O5 Rb3 O5 Rb3 96.51(8) 2_675 1_655
P1 Rb3 O5 Rb3 -91.33(15) . 1_655
P1 Rb3 O5 Rb3 -155.24(7) 1_455 1_655
O9 P3 O6 P3 -104.8(4) . 3_655
O9 P3 O6 P3 -45.8(3) 3_655 3_655
O8 P3 O6 P3 -173.4(2) . 3_655
O7 P3 O6 P3 87.0(4) 2_675 3_655
O7 P3 O6 P3 69.6(3) . 3_655
O8 P3 O6 P3 -4.80(14) 3_655 3_655
Mg2 P3 O6 P3 -149.97(11) 6_665 3_655
Rb1 P3 O6 P3 149.35(8) 1_455 3_655
Rb2 P3 O6 P3 -87.98(3) 6_665 3_655
Rb3 P3 O6 P3 58.9(4) 1_556 3_655
P3 P3 O6 Mg1 104.6(2) 3_655 .
O9 P3 O6 Mg1 -0.2(5) . .
O9 P3 O6 Mg1 58.8(4) 3_655 .
O8 P3 O6 Mg1 -68.8(3) . .
O7 P3 O6 Mg1 -168.3(4) 2_675 .
O7 P3 O6 Mg1 174.2(3) . .
O8 P3 O6 Mg1 99.8(3) 3_655 .
Mg2 P3 O6 Mg1 -45.3(3) 6_665 .
Rb1 P3 O6 Mg1 -106.0(2) 1_455 .
Rb2 P3 O6 Mg1 16.7(2) 6_665 .
Rb3 P3 O6 Mg1 163.51(17) 1_556 .
P3 P3 O6 Rb1 -149.35(8) 3_655 1_455
O9 P3 O6 Rb1 105.8(4) . 1_455
O9 P3 O6 Rb1 164.9(2) 3_655 1_455
O8 P3 O6 Rb1 37.3(2) . 1_455
O7 P3 O6 Rb1 -62.3(4) 2_675 1_455
O7 P3 O6 Rb1 -79.8(3) . 1_455
O8 P3 O6 Rb1 -154.15(15) 3_655 1_455
Mg2 P3 O6 Rb1 60.68(18) 6_665 1_455
Rb2 P3 O6 Rb1 122.67(7) 6_665 1_455
Rb3 P3 O6 Rb1 -90.5(3) 1_556 1_455
P3 P3 O6 Rb1 -32.27(8) 3_655 .
O9 P3 O6 Rb1 -137.1(4) . .
O9 P3 O6 Rb1 -78.1(3) 3_655 .
O8 P3 O6 Rb1 154.33(19) . .
O7 P3 O6 Rb1 54.8(4) 2_675 .
O7 P3 O6 Rb1 37.3(4) . .
O8 P3 O6 Rb1 -37.07(18) 3_655 .
Mg2 P3 O6 Rb1 177.76(8) 6_665 .
Rb1 P3 O6 Rb1 117.08(16) 1_455 .
Rb2 P3 O6 Rb1 -120.25(10) 6_665 .
Rb3 P3 O6 Rb1 26.6(4) 1_556 .
O2 Mg1 O6 P3 117.4(3) 3_655 .
O2 Mg1 O6 P3 -151.3(2) . .
O4 Mg1 O6 P3 -60.3(2) 3_655 .
O4 Mg1 O6 P3 26.4(3) . .
Rb2 Mg1 O6 P3 -17.0(2) 6_665 .
Rb2 Mg1 O6 P3 -17.0(2) . .
Rb1 Mg1 O6 P3 105.2(2) 1_455 .
Rb1 Mg1 O6 P3 -139.1(3) . .
Rb3 Mg1 O6 P3 163.0(2) . .
O2 Mg1 O6 P3 151.3(2) 3_655 3_655
O2 Mg1 O6 P3 -117.4(3) . 3_655
O4 Mg1 O6 P3 -26.4(3) 3_655 3_655
O4 Mg1 O6 P3 60.3(2) . 3_655
Rb2 Mg1 O6 P3 17.0(2) 6_665 3_655
Rb2 Mg1 O6 P3 17.0(2) . 3_655
Rb1 Mg1 O6 P3 139.1(3) 1_455 3_655
Rb1 Mg1 O6 P3 -105.2(2) . 3_655
Rb3 Mg1 O6 P3 -163.0(2) . 3_655
O2 Mg1 O6 Rb1 12.26(13) 3_655 1_455
O2 Mg1 O6 Rb1 103.49(10) . 1_455
O4 Mg1 O6 Rb1 -165.46(9) 3_655 1_455
O4 Mg1 O6 Rb1 -78.79(12) . 1_455
Rb2 Mg1 O6 Rb1 -122.12(7) 6_665 1_455
Rb2 Mg1 O6 Rb1 -122.12(7) . 1_455
Rb1 Mg1 O6 Rb1 115.75(14) . 1_455
Rb3 Mg1 O6 Rb1 57.88(7) . 1_455
O2 Mg1 O6 Rb1 -103.49(10) 3_655 .
O2 Mg1 O6 Rb1 -12.26(13) . .
O4 Mg1 O6 Rb1 78.79(12) 3_655 .
O4 Mg1 O6 Rb1 165.46(9) . .
Rb2 Mg1 O6 Rb1 122.12(7) 6_665 .
Rb2 Mg1 O6 Rb1 122.12(7) . .
Rb1 Mg1 O6 Rb1 -115.75(14) 1_455 .
Rb3 Mg1 O6 Rb1 -57.88(7) . .
O8 Rb1 O6 P3 45.88(19) 1_655 .
O8 Rb1 O6 P3 31.77(18) 3_655 .
O8 Rb1 O6 P3 -11.1(2) 4_675 .
O8 Rb1 O6 P3 -30.62(18) 2_675 .
O2 Rb1 O6 P3 -127.21(17) 4_575 .
O2 Rb1 O6 P3 -144.73(15) 2_775 .
O2 Rb1 O6 P3 168.0(2) . .
O2 Rb1 O6 P3 141.47(17) 3_755 .
O6 Rb1 O6 P3 78.5(2) 1_655 .
O6 Rb1 O6 P3 7.59(16) 2_775 .
O6 Rb1 O6 P3 -75.49(18) 2_675 .
O8 Rb1 O6 P3 36.71(17) 1_655 3_655
O8 Rb1 O6 P3 22.60(16) 3_655 3_655
O8 Rb1 O6 P3 -20.25(19) 4_675 3_655
O8 Rb1 O6 P3 -39.79(16) 2_675 3_655
O2 Rb1 O6 P3 -136.38(15) 4_575 3_655
O2 Rb1 O6 P3 -153.90(13) 2_775 3_655
O2 Rb1 O6 P3 158.85(18) . 3_655
O2 Rb1 O6 P3 132.30(15) 3_755 3_655
O6 Rb1 O6 P3 69.3(2) 1_655 3_655
O6 Rb1 O6 P3 -1.58(13) 2_775 3_655
O6 Rb1 O6 P3 -84.66(15) 2_675 3_655
O8 Rb1 O6 Mg1 -113.33(14) 1_655 .
O8 Rb1 O6 Mg1 -127.44(18) 3_655 .
O8 Rb1 O6 Mg1 -170.29(13) 4_675 .
O8 Rb1 O6 Mg1 170.17(15) 2_675 .
O2 Rb1 O6 Mg1 73.58(12) 4_575 .
O2 Rb1 O6 Mg1 56.06(17) 2_775 .
O2 Rb1 O6 Mg1 8.80(10) . .
O2 Rb1 O6 Mg1 -17.74(13) 3_755 .
O6 Rb1 O6 Mg1 -80.75(17) 1_655 .
O6 Rb1 O6 Mg1 -151.62(12) 2_775 .
O6 Rb1 O6 Mg1 125.30(9) 2_675 .
O8 Rb1 O6 Rb1 147.42(14) 1_655 1_455
O8 Rb1 O6 Rb1 133.31(19) 3_655 1_455
O8 Rb1 O6 Rb1 90.46(14) 4_675 1_455
O8 Rb1 O6 Rb1 70.92(14) 2_675 1_455
O2 Rb1 O6 Rb1 -25.67(12) 4_575 1_455
O2 Rb1 O6 Rb1 -43.19(19) 2_775 1_455
O2 Rb1 O6 Rb1 -90.45(12) . 1_455
O2 Rb1 O6 Rb1 -116.99(11) 3_755 1_455
O6 Rb1 O6 Rb1 180.0 1_655 1_455
O6 Rb1 O6 Rb1 109.13(11) 2_775 1_455
O6 Rb1 O6 Rb1 26.05(14) 2_675 1_455
P3 P3 O7 O7 -179.993(4) 3_655 2_675
O9 P3 O7 O7 -80.2(4) . 2_675
O9 P3 O7 O7 -132.1(3) 3_655 2_675
O6 P3 O7 O7 104.89(19) . 2_675
O8 P3 O7 O7 -13.6(2) . 2_675
O8 P3 O7 O7 -169.66(15) 3_655 2_675
Mg2 P3 O7 O7 -39.13(12) 6_665 2_675
Rb1 P3 O7 O7 44.28(7) 1_455 2_675
Rb2 P3 O7 O7 -151.6(7) 6_665 2_675
Rb3 P3 O7 O7 -80.5(2) 1_556 2_675
O9 P3 O7 P3 99.8(4) . 3_655
O9 P3 O7 P3 47.9(3) 3_655 3_655
O6 P3 O7 P3 -75.11(19) . 3_655
O8 P3 O7 P3 166.4(2) . 3_655
O7 P3 O7 P3 179.993(3) 2_675 3_655
O8 P3 O7 P3 10.33(15) 3_655 3_655
Mg2 P3 O7 P3 140.86(12) 6_665 3_655
Rb1 P3 O7 P3 -135.73(7) 1_455 3_655
Rb2 P3 O7 P3 28.4(7) 6_665 3_655
Rb3 P3 O7 P3 99.5(2) 1_556 3_655
P3 P3 O7 P3 112.4(9) 3_655 2_675
O9 P3 O7 P3 -147.8(8) . 2_675
O9 P3 O7 P3 160.3(8) 3_655 2_675
O6 P3 O7 P3 37.3(9) . 2_675
O8 P3 O7 P3 -81.2(9) . 2_675
O7 P3 O7 P3 -67.6(8) 2_675 2_675
O8 P3 O7 P3 122.7(9) 3_655 2_675
Mg2 P3 O7 P3 -106.8(8) 6_665 2_675
Rb1 P3 O7 P3 -23.3(8) 1_455 2_675
Rb2 P3 O7 P3 140.8(5) 6_665 2_675
Rb3 P3 O7 P3 -148.1(10) 1_556 2_675
P3 P3 O7 P3 131.8(7) 3_655 4_575
O9 P3 O7 P3 -128.4(5) . 4_575
O9 P3 O7 P3 179.7(6) 3_655 4_575
O6 P3 O7 P3 56.7(7) . 4_575
O8 P3 O7 P3 -61.8(7) . 4_575
O7 P3 O7 P3 -48.2(7) 2_675 4_575
O8 P3 O7 P3 142.2(7) 3_655 4_575
Mg2 P3 O7 P3 -87.3(6) 6_665 4_575
Rb1 P3 O7 P3 -3.9(6) 1_455 4_575
Rb2 P3 O7 P3 160.2(2) 6_665 4_575
Rb3 P3 O7 P3 -128.6(8) 1_556 4_575
P3 P3 O7 Rb3 -99.5(2) 3_655 1_556
O9 P3 O7 Rb3 0.2(5) . 1_556
O9 P3 O7 Rb3 -51.7(4) 3_655 1_556
O6 P3 O7 Rb3 -174.65(18) . 1_556
O8 P3 O7 Rb3 66.9(3) . 1_556
O7 P3 O7 Rb3 80.5(2) 2_675 1_556
O8 P3 O7 Rb3 -89.2(3) 3_655 1_556
Mg2 P3 O7 Rb3 41.3(4) 6_665 1_556
Rb1 P3 O7 Rb3 124.7(2) 1_455 1_556
Rb2 P3 O7 Rb3 -71.2(8) 6_665 1_556
P3 P3 O7 Rb1 44.30(9) 3_655 .
O9 P3 O7 Rb1 144.1(4) . .
O9 P3 O7 Rb1 92.2(3) 3_655 .
O6 P3 O7 Rb1 -30.8(2) . .
O8 P3 O7 Rb1 -149.3(2) . .
O7 P3 O7 Rb1 -135.71(9) 2_675 .
O8 P3 O7 Rb1 54.63(18) 3_655 .
Mg2 P3 O7 Rb1 -174.84(9) 6_665 .
Rb1 P3 O7 Rb1 -91.43(11) 1_455 .
Rb2 P3 O7 Rb1 72.7(6) 6_665 .
Rb3 P3 O7 Rb1 143.8(3) 1_556 .
O8 Rb1 O7 O7 -145.30(10) 1_655 2_675
O8 Rb1 O7 O7 -120.72(19) 3_655 2_675
O8 Rb1 O7 O7 145.32(10) 4_675 2_675
O8 Rb1 O7 O7 120.74(19) 2_675 2_675
O2 Rb1 O7 O7 36.74(5) 4_575 2_675
O2 Rb1 O7 O7 72.59(16) 2_775 2_675
O2 Rb1 O7 O7 -36.72(5) . 2_675
O2 Rb1 O7 O7 -72.57(17) 3_755 2_675
O6 Rb1 O7 O7 -146.64(7) 1_655 2_675
O6 Rb1 O7 O7 -46.19(12) . 2_675
O6 Rb1 O7 O7 146.66(7) 2_775 2_675
O6 Rb1 O7 O7 46.21(13) 2_675 2_675
O8 Rb1 O7 P3 -67.8(2) 1_655 3_655
O8 Rb1 O7 P3 -43.2(2) 3_655 3_655
O8 Rb1 O7 P3 -137.2(3) 4_675 3_655
O8 Rb1 O7 P3 -161.7(4) 2_675 3_655
O2 Rb1 O7 P3 114.3(2) 4_575 3_655
O2 Rb1 O7 P3 150.10(15) 2_775 3_655
O2 Rb1 O7 P3 40.8(3) . 3_655
O2 Rb1 O7 P3 5.0(4) 3_755 3_655
O6 Rb1 O7 P3 -69.1(3) 1_655 3_655
O6 Rb1 O7 P3 31.33(19) . 3_655
O6 Rb1 O7 P3 -135.8(2) 2_775 3_655
O6 Rb1 O7 P3 123.7(4) 2_675 3_655
O8 Rb1 O7 P3 137.2(3) 1_655 2_675
O8 Rb1 O7 P3 161.7(4) 3_655 2_675
O8 Rb1 O7 P3 67.8(2) 4_675 2_675
O8 Rb1 O7 P3 43.2(2) 2_675 2_675
O2 Rb1 O7 P3 -40.8(3) 4_575 2_675
O2 Rb1 O7 P3 -5.0(4) 2_775 2_675
O2 Rb1 O7 P3 -114.3(2) . 2_675
O2 Rb1 O7 P3 -150.11(15) 3_755 2_675
O6 Rb1 O7 P3 135.8(2) 1_655 2_675
O6 Rb1 O7 P3 -123.7(3) . 2_675
O6 Rb1 O7 P3 69.1(3) 2_775 2_675
O6 Rb1 O7 P3 -31.3(2) 2_675 2_675
O8 Rb1 O7 P3 -79.3(2) 1_655 .
O8 Rb1 O7 P3 -54.7(2) 3_655 .
O8 Rb1 O7 P3 -148.7(3) 4_675 .
O8 Rb1 O7 P3 -173.3(4) 2_675 .
O2 Rb1 O7 P3 102.7(2) 4_575 .
O2 Rb1 O7 P3 138.57(14) 2_775 .
O2 Rb1 O7 P3 29.3(3) . .
O2 Rb1 O7 P3 -6.6(4) 3_755 .
O6 Rb1 O7 P3 -80.7(3) 1_655 .
O6 Rb1 O7 P3 19.80(19) . .
O6 Rb1 O7 P3 -147.4(2) 2_775 .
O6 Rb1 O7 P3 112.2(3) 2_675 .
O8 Rb1 O7 P3 148.7(3) 1_655 4_575
O8 Rb1 O7 P3 173.3(4) 3_655 4_575
O8 Rb1 O7 P3 79.3(2) 4_675 4_575
O8 Rb1 O7 P3 54.7(2) 2_675 4_575
O2 Rb1 O7 P3 -29.3(3) 4_575 4_575
O2 Rb1 O7 P3 6.6(4) 2_775 4_575
O2 Rb1 O7 P3 -102.7(2) . 4_575
O2 Rb1 O7 P3 -138.57(14) 3_755 4_575
O6 Rb1 O7 P3 147.4(2) 1_655 4_575
O6 Rb1 O7 P3 -112.2(3) . 4_575
O6 Rb1 O7 P3 80.7(3) 2_775 4_575
O6 Rb1 O7 P3 -19.80(19) 2_675 4_575
O8 Rb1 O7 Rb3 34.69(10) 1_655 1_556
O8 Rb1 O7 Rb3 59.3(2) 3_655 1_556
O8 Rb1 O7 Rb3 -34.69(10) 4_675 1_556
O8 Rb1 O7 Rb3 -59.3(2) 2_675 1_556
O2 Rb1 O7 Rb3 -143.28(5) 4_575 1_556
O2 Rb1 O7 Rb3 -107.43(17) 2_775 1_556
O2 Rb1 O7 Rb3 143.27(5) . 1_556
O2 Rb1 O7 Rb3 107.42(17) 3_755 1_556
O6 Rb1 O7 Rb3 33.35(7) 1_655 1_556
O6 Rb1 O7 Rb3 133.80(12) . 1_556
O6 Rb1 O7 Rb3 -33.35(7) 2_775 1_556
O6 Rb1 O7 Rb3 -133.80(13) 2_675 1_556
P3 P3 O8 O9 -24.6(9) 3_655 .
O9 P3 O8 O9 -4.69(19) 3_655 .
O6 P3 O8 O9 125.2(3) . .
O7 P3 O8 O9 -122.1(4) 2_675 .
O7 P3 O8 O9 -118.2(4) . .
O8 P3 O8 O9 -24.6(9) 3_655 .
Mg2 P3 O8 O9 -3.9(4) 6_665 .
Rb1 P3 O8 O9 163.5(3) 1_455 .
Rb2 P3 O8 O9 46.9(3) 6_665 .
Rb3 P3 O8 O9 -72.8(3) 1_556 .
P3 P3 O8 Mg2 -20.7(12) 3_655 6_665
O9 P3 O8 Mg2 3.9(4) . 6_665
O9 P3 O8 Mg2 -0.8(5) 3_655 6_665
O6 P3 O8 Mg2 129.1(4) . 6_665
O7 P3 O8 Mg2 -118.2(5) 2_675 6_665
O7 P3 O8 Mg2 -114.2(4) . 6_665
O8 P3 O8 Mg2 -20.7(12) 3_655 6_665
Rb1 P3 O8 Mg2 167.4(5) 1_455 6_665
Rb2 P3 O8 Mg2 50.8(4) 6_665 6_665
Rb3 P3 O8 Mg2 -68.8(4) 1_556 6_665
O9 P3 O8 P3 24.6(9) . 3_655
O9 P3 O8 P3 19.9(8) 3_655 3_655
O6 P3 O8 P3 149.8(9) . 3_655
O7 P3 O8 P3 -97.5(8) 2_675 3_655
O7 P3 O8 P3 -93.6(9) . 3_655
O8 P3 O8 P3 0.02(3) 3_655 3_655
Mg2 P3 O8 P3 20.7(12) 6_665 3_655
Rb1 P3 O8 P3 -171.9(7) 1_455 3_655
Rb2 P3 O8 P3 71.5(8) 6_665 3_655
Rb3 P3 O8 P3 -48.1(8) 1_556 3_655
P3 P3 O8 Rb1 171.9(7) 3_655 1_455
O9 P3 O8 Rb1 -163.5(3) . 1_455
O9 P3 O8 Rb1 -168.2(2) 3_655 1_455
O6 P3 O8 Rb1 -38.3(2) . 1_455
O7 P3 O8 Rb1 74.4(2) 2_675 1_455
O7 P3 O8 Rb1 78.4(3) . 1_455
O8 P3 O8 Rb1 171.9(7) 3_655 1_455
Mg2 P3 O8 Rb1 -167.4(5) 6_665 1_455
Rb2 P3 O8 Rb1 -116.59(11) 6_665 1_455
Rb3 P3 O8 Rb1 123.77(11) 1_556 1_455
P3 P3 O9 O9 -0.002(3) 3_655 3_655
O6 P3 O9 O9 92.8(3) . 3_655
O8 P3 O9 O9 -174.4(2) . 3_655
O7 P3 O9 O9 -99.9(4) 2_675 3_655
O7 P3 O9 O9 -80.9(4) . 3_655
O8 P3 O9 O9 -3.85(15) 3_655 3_655
Mg2 P3 O9 O9 -171.5(3) 6_665 3_655
Rb1 P3 O9 O9 169.3(2) 1_455 3_655
Rb2 P3 O9 O9 71.8(2) 6_665 3_655
Rb3 P3 O9 O9 -80.70(11) 1_556 3_655
P3 P3 O9 O8 174.4(2) 3_655 .
O9 P3 O9 O8 174.4(2) 3_655 .
O6 P3 O9 O8 -92.9(4) . .
O7 P3 O9 O8 74.5(5) 2_675 .
O7 P3 O9 O8 93.5(5) . .
O8 P3 O9 O8 170.5(4) 3_655 .
Mg2 P3 O9 O8 2.8(3) 6_665 .
Rb1 P3 O9 O8 -16.3(3) 1_455 .
Rb2 P3 O9 O8 -113.8(3) 6_665 .
Rb3 P3 O9 O8 93.7(3) 1_556 .
O9 P3 O9 P3 0.002(6) 3_655 3_655
O6 P3 O9 P3 92.8(3) . 3_655
O8 P3 O9 P3 -174.4(2) . 3_655
O7 P3 O9 P3 -99.9(4) 2_675 3_655
O7 P3 O9 P3 -80.9(4) . 3_655
O8 P3 O9 P3 -3.84(15) 3_655 3_655
Mg2 P3 O9 P3 -171.5(3) 6_665 3_655
Rb1 P3 O9 P3 169.3(2) 1_455 3_655
Rb2 P3 O9 P3 71.8(2) 6_665 3_655
Rb3 P3 O9 P3 -80.70(11) 1_556 3_655
P3 P3 O9 Mg2 171.5(3) 3_655 6_665
O9 P3 O9 Mg2 171.5(3) 3_655 6_665
O6 P3 O9 Mg2 -95.7(4) . 6_665
O8 P3 O9 Mg2 -2.8(3) . 6_665
O7 P3 O9 Mg2 71.7(5) 2_675 6_665
O7 P3 O9 Mg2 90.7(5) . 6_665
O8 P3 O9 Mg2 167.7(3) 3_655 6_665
Rb1 P3 O9 Mg2 -19.1(5) 1_455 6_665
Rb2 P3 O9 Mg2 -116.6(4) 6_665 6_665
Rb3 P3 O9 Mg2 90.8(3) 1_556 6_665
P3 P3 O9 Rb2 -71.8(2) 3_655 6_665
O9 P3 O9 Rb2 -71.8(2) 3_655 6_665
O6 P3 O9 Rb2 20.9(5) . 6_665
O8 P3 O9 Rb2 113.8(3) . 6_665
O7 P3 O9 Rb2 -171.7(4) 2_675 6_665
O7 P3 O9 Rb2 -152.7(4) . 6_665
O8 P3 O9 Rb2 -75.7(2) 3_655 6_665
Mg2 P3 O9 Rb2 116.6(4) 6_665 6_665
Rb1 P3 O9 Rb2 97.5(2) 1_455 6_665
Rb3 P3 O9 Rb2 -152.5(2) 1_556 6_665
P3 O8 O9 O9 8.3(3) . 3_655
Mg2 O8 O9 O9 -168.8(3) 6_665 3_655
P3 O8 O9 O9 6.7(3) 3_655 3_655
Rb1 O8 O9 O9 36.9(8) 1_455 3_655
Mg2 O8 O9 P3 -177.2(3) 6_665 .
P3 O8 O9 P3 -1.64(7) 3_655 .
Rb1 O8 O9 P3 28.6(5) 1_455 .
P3 O8 O9 P3 1.64(7) . 3_655
Mg2 O8 O9 P3 -175.5(3) 6_665 3_655
Rb1 O8 O9 P3 30.2(6) 1_455 3_655
P3 O8 O9 Mg2 177.2(3) . 6_665
P3 O8 O9 Mg2 175.5(3) 3_655 6_665
Rb1 O8 O9 Mg2 -154.3(6) 1_455 6_665
P3 O8 O9 Rb2 -97.7(3) . 6_665
Mg2 O8 O9 Rb2 85.2(3) 6_665 6_665
P3 O8 O9 Rb2 -99.3(3) 3_655 6_665
Rb1 O8 O9 Rb2 -69.1(6) 1_455 6_665
